data_7008368
loop_
_publ_author_name
'Elhaik, Jerome'
'Evans, David J.'
'Kilner, Colin A.'
'Halcrow, Malcolm A.'

_publ_section_title
;
 A structural, magnetic and M\"ossbauer spectroscopic study of an
 unusual angular Jahn-Teller distortion in a series of high-spin
 iron(II) complexes.
;
_journal_issue 9
_journal_name_full 'Dalton transactions (Cambridge, England : 2003)'
_journal_page_first 1693
_journal_page_last 1700
_journal_paper_doi 10.1039/b502175h
_journal_year 2005
_chemical_formula_moiety 'C34 H42 Fe N10, 2[P F6], 0.5 [C4 H10 O], 0.59[C2 H3 N]'
_chemical_formula_sum 'C37.17 H48.76 F12 Fe N10.59 O0.5 P2'
_chemical_formula_weight 997.75
_chemical_name_systematic
;
Bis[2,6-bis(3-isopropylpyrazol-1-yl)pyridine]iron(II) dihexafluorophosphate
hemi-diethyl ether acetonitrile solvate
;
_space_group_IT_number 14
_symmetry_cell_setting monoclinic
_symmetry_space_group_name_Hall '-P 2ybc'
_symmetry_space_group_name_H-M 'P 1 21/c 1'
_atom_sites_solution_hydrogens geom
_atom_sites_solution_primary direct
_atom_sites_solution_secondary difmap
_audit_creation_method SHELXL-97
_cell_angle_alpha 90.00
_cell_angle_beta 101.5942(2)
_cell_angle_gamma 90.00
_cell_formula_units_Z 16
_cell_length_a 22.7463(1)
_cell_length_b 13.2037(1)
_cell_length_c 63.9493(3)
_cell_measurement_reflns_used 165650
_cell_measurement_temperature 150(2)
_cell_measurement_theta_max 26.00
_cell_measurement_theta_min 1.01
_cell_volume 18814.34(19)
_computing_cell_refinement 'DENZO-SMN (Otwinowski & Minor, 1997)'
_computing_data_collection 'COLLECT (Nonius, 1999)'
_computing_data_reduction 'DENZO-SMN (Otwinowski & Minor, 1997)'
_computing_molecular_graphics 'ORTEX (McArdle, 1995)'
_computing_publication_material 'local program'
_computing_structure_refinement 'SHELXL-97 (Sheldrick, 1997)'
_computing_structure_solution 'SHELXS-97 (Sheldrick, 1990)'
_diffrn_ambient_temperature 150(2)
_diffrn_detector_area_resol_mean 9.091
_diffrn_measured_fraction_theta_full 0.978
_diffrn_measured_fraction_theta_max 0.978
_diffrn_measurement_device_type 'Nonius KappaCCD area detector diffractometer'
_diffrn_measurement_method '\w and \f scans'
_diffrn_radiation_monochromator graphite
_diffrn_radiation_source 'fine-focus sealed tube'
_diffrn_radiation_type MoK\a
_diffrn_radiation_wavelength 0.71073
_diffrn_reflns_av_R_equivalents 0.1063
_diffrn_reflns_av_sigmaI/netI 0.0704
_diffrn_reflns_limit_h_max 28
_diffrn_reflns_limit_h_min -28
_diffrn_reflns_limit_k_max 15
_diffrn_reflns_limit_k_min -16
_diffrn_reflns_limit_l_max 78
_diffrn_reflns_limit_l_min -67
_diffrn_reflns_number 165650
_diffrn_reflns_theta_full 26.00
_diffrn_reflns_theta_max 26.00
_diffrn_reflns_theta_min 1.01
_exptl_absorpt_coefficient_mu 0.477
_exptl_absorpt_correction_T_max 0.898
_exptl_absorpt_correction_T_min 0.810
_exptl_absorpt_correction_type multi-scan
_exptl_absorpt_process_details
;
Using multiple and symmetry-related data measurements via the program SORTAV
See R.H. Blessing, Acta Cryst (1995), A51, 33-38
;
_exptl_crystal_colour Yellow
_exptl_crystal_density_diffrn 1.409
_exptl_crystal_density_method 'not measured'
_exptl_crystal_description 'Rectangular prism'
_exptl_crystal_F_000 8223
_exptl_crystal_size_max 0.46
_exptl_crystal_size_mid 0.36
_exptl_crystal_size_min 0.23
_refine_diff_density_max 0.935
_refine_diff_density_min -1.076
_refine_diff_density_rms 0.102
_refine_ls_extinction_method none
_refine_ls_goodness_of_fit_ref 1.030
_refine_ls_hydrogen_treatment mixed
_refine_ls_matrix_type fullcycle
_refine_ls_number_parameters 2339
_refine_ls_number_reflns 36173
_refine_ls_number_restraints 231
_refine_ls_restrained_S_all 1.034
_refine_ls_R_factor_all 0.1216
_refine_ls_R_factor_gt 0.0784
_refine_ls_shift/su_max 0.001
_refine_ls_shift/su_mean 0.000
_refine_ls_structure_factor_coef Fsqd
_refine_ls_weighting_details 'calc w=1/[\s^2^(Fo^2^)+(0.0984P)^2^+45.8141P] where P=(Fo^2^+2Fc^2^)/3'
_refine_ls_weighting_scheme calc
_refine_ls_wR_factor_gt 0.1979
_refine_ls_wR_factor_ref 0.2285
_reflns_number_gt 23679
_reflns_number_total 36173
_reflns_threshold_expression >2sigma(I)
_cod_data_source_file b502175h.txt
_cod_data_source_block c:\datasets\leeds\mh49\mh49
_cod_depositor_comments
;
The following automatic conversions were performed:
'_symmetry_cell_setting' value 'Monoclinic' changed to 'monoclinic'
according to '/home/saulius/struct/CIF-dictionaries/cif_core.dic'
dictionary named 'cif_core.dic' version 2.4.1 from 2010-06-29.

Automatic conversion script
Id: cif_fix_enum 1527 2010-12-29 10:47:43Z saulius 
;
_cod_original_cell_volume 18814.36(19)
_cod_original_sg_symbol_H-M 'P 21/c'
_cod_original_formula_sum 'C37.17 H48.76 F12 Fe N10.59 O0.50 P2'
_cod_database_code 7008368

loop_
_symmetry_equiv_pos_as_xyz
'x, y, z'
'-x, y+1/2, -z+1/2'
'-x, -y, -z'
'x, -y-1/2, z-1/2'

loop_
_atom_site_label
_atom_site_type_symbol
_atom_site_fract_x
_atom_site_fract_y
_atom_site_fract_z
_atom_site_U_iso_or_equiv
_atom_site_adp_type
_atom_site_occupancy
_atom_site_symmetry_multiplicity
_atom_site_calc_flag
_atom_site_refinement_flags
_atom_site_disorder_assembly
_atom_site_disorder_group
Fe1A Fe 0.59484(3) 0.50981(5) 0.307735(10) 0.03006(14) Uani 1 1 d . . .
N2A N 0.50644(15) 0.4491(3) 0.30303(6) 0.0324(8) Uani 1 1 d . . .
C3A C 0.47082(18) 0.4488(3) 0.28375(8) 0.0341(10) Uani 1 1 d . . .
C4A C 0.4099(2) 0.4304(4) 0.28017(9) 0.0431(12) Uani 1 1 d . . .
H4A H 0.3858 0.4314 0.2662 0.052 Uiso 1 1 calc R . .
C5A C 0.3862(2) 0.4104(4) 0.29774(10) 0.0521(14) Uani 1 1 d . . .
H5A H 0.3445 0.3968 0.2959 0.062 Uiso 1 1 calc R . .
C6A C 0.4215(2) 0.4095(4) 0.31827(9) 0.0474(13) Uani 1 1 d . . .
H6A H 0.4049 0.3956 0.3305 0.057 Uiso 1 1 calc R . .
C7A C 0.4816(2) 0.4298(3) 0.31985(8) 0.0352(10) Uani 1 1 d . . .
N8A N 0.50167(15) 0.4744(3) 0.26751(6) 0.0326(8) Uani 1 1 d . . .
N9A N 0.56029(15) 0.5068(3) 0.27302(6) 0.0329(8) Uani 1 1 d . . .
C10A C 0.5778(2) 0.5211(3) 0.25472(8) 0.0365(10) Uani 1 1 d . . .
C11A C 0.5306(2) 0.4999(4) 0.23745(8) 0.0409(11) Uani 1 1 d . . .
H11A H 0.5315 0.5053 0.2227 0.049 Uiso 1 1 calc R . .
C12A C 0.4838(2) 0.4704(4) 0.24607(8) 0.0401(11) Uani 1 1 d . . .
H12A H 0.4453 0.4505 0.2384 0.048 Uiso 1 1 calc R . .
C13A C 0.6408(2) 0.5538(4) 0.25422(8) 0.0448(12) Uani 1 1 d . . .
H13A H 0.6625 0.5663 0.2692 0.054 Uiso 1 1 calc R . .
C14A C 0.6414(3) 0.6510(5) 0.24157(11) 0.0709(18) Uani 1 1 d . . .
H14A H 0.6214 0.6394 0.2267 0.106 Uiso 1 1 calc R . .
H14B H 0.6829 0.6721 0.2421 0.106 Uiso 1 1 calc R . .
H14C H 0.6201 0.7042 0.2478 0.106 Uiso 1 1 calc R . .
C15A C 0.6725(3) 0.4663(6) 0.24494(12) 0.078(2) Uani 1 1 d . . .
H15A H 0.6769 0.4085 0.2547 0.117 Uiso 1 1 calc R . .
H15B H 0.7122 0.4887 0.2431 0.117 Uiso 1 1 calc R . .
H15C H 0.6484 0.4460 0.2311 0.117 Uiso 1 1 calc R . .
N16A N 0.52257(17) 0.4366(3) 0.33932(6) 0.0396(9) Uiso 1 1 d . . .
N17A N 0.57919(17) 0.4722(3) 0.33934(6) 0.0382(9) Uiso 1 1 d . . .
C18A C 0.6061(2) 0.4756(4) 0.35967(9) 0.0496(13) Uiso 1 1 d . . .
C19A C 0.5677(3) 0.4386(5) 0.37282(11) 0.0644(16) Uiso 1 1 d . . .
H19A H 0.5768 0.4309 0.3879 0.077 Uiso 1 1 calc R . .
C20A C 0.5156(3) 0.4167(5) 0.35949(9) 0.0582(15) Uani 1 1 d . . .
H20A H 0.4802 0.3919 0.3635 0.070 Uiso 1 1 calc R . .
C21A C 0.6679(3) 0.5193(5) 0.36635(9) 0.0580(15) Uani 1 1 d . . .
H21A H 0.6913 0.5045 0.3550 0.070 Uiso 1 1 calc R . .
C22A C 0.7001(3) 0.4728(6) 0.38707(11) 0.078(2) Uani 1 1 d . . .
H22A H 0.6785 0.4893 0.3984 0.117 Uiso 1 1 calc R . .
H22B H 0.7410 0.4999 0.3908 0.117 Uiso 1 1 calc R . .
H22C H 0.7018 0.3991 0.3855 0.117 Uiso 1 1 calc R . .
C23A C 0.6648(3) 0.6337(5) 0.36910(10) 0.0681(17) Uani 1 1 d . . .
H23A H 0.6412 0.6637 0.3561 0.102 Uiso 1 1 calc R . .
H23B H 0.7054 0.6619 0.3718 0.102 Uiso 1 1 calc R . .
H23C H 0.6457 0.6489 0.3812 0.102 Uiso 1 1 calc R . .
N24A N 0.67964(15) 0.5831(3) 0.31210(6) 0.0322(8) Uani 1 1 d . . .
C25A C 0.72938(19) 0.5300(4) 0.31221(8) 0.0375(11) Uani 1 1 d . . .
C26A C 0.7863(2) 0.5710(4) 0.31688(9) 0.0471(13) Uani 1 1 d . . .
H26A H 0.8210 0.5310 0.3169 0.057 Uiso 1 1 calc R . .
C27A C 0.7902(2) 0.6738(4) 0.32155(9) 0.0522(14) Uani 1 1 d . . .
H27A H 0.8285 0.7051 0.3249 0.063 Uiso 1 1 calc R . .
C28A C 0.7398(2) 0.7312(4) 0.32141(9) 0.0502(13) Uani 1 1 d . . .
H28A H 0.7425 0.8015 0.3246 0.060 Uiso 1 1 calc R . .
C29A C 0.68488(19) 0.6824(4) 0.31635(7) 0.0355(10) Uani 1 1 d . . .
N30A N 0.71812(16) 0.4271(3) 0.30715(7) 0.0413(10) Uani 1 1 d . . .
N31A N 0.66083(15) 0.3903(3) 0.30491(6) 0.0339(8) Uani 1 1 d . . .
C32A C 0.6633(2) 0.2936(3) 0.29976(8) 0.0407(11) Uani 1 1 d . . .
C33A C 0.7223(2) 0.2688(5) 0.29815(12) 0.075(2) Uani 1 1 d . . .
H33A H 0.7363 0.2046 0.2945 0.089 Uiso 1 1 calc R . .
C34A C 0.7557(2) 0.3545(5) 0.30281(12) 0.074(2) Uani 1 1 d . . .
H34A H 0.7974 0.3618 0.3030 0.088 Uiso 1 1 calc R . .
C35A C 0.6085(2) 0.2281(4) 0.29527(9) 0.0432(12) Uani 1 1 d . . .
H35A H 0.5791 0.2556 0.3035 0.052 Uiso 1 1 calc R . .
C36A C 0.5797(3) 0.2319(4) 0.27177(10) 0.0605(16) Uani 1 1 d . . .
H36A H 0.5731 0.3026 0.2673 0.091 Uiso 1 1 calc R . .
H36B H 0.5411 0.1962 0.2694 0.091 Uiso 1 1 calc R . .
H36C H 0.6062 0.1993 0.2634 0.091 Uiso 1 1 calc R . .
C37A C 0.6239(2) 0.1196(4) 0.30282(10) 0.0531(14) Uani 1 1 d . . .
H37A H 0.6508 0.0895 0.2943 0.080 Uiso 1 1 calc R . .
H37B H 0.5870 0.0795 0.3011 0.080 Uiso 1 1 calc R . .
H37C H 0.6439 0.1202 0.3179 0.080 Uiso 1 1 calc R . .
N38A N 0.62985(16) 0.7306(3) 0.31569(6) 0.0370(9) Uani 1 1 d . . .
N39A N 0.57797(16) 0.6730(3) 0.31156(6) 0.0335(8) Uani 1 1 d . . .
C40A C 0.5337(2) 0.7384(3) 0.31249(8) 0.0370(10) Uani 1 1 d . . .
C41A C 0.5570(2) 0.8372(4) 0.31717(9) 0.0453(12) Uani 1 1 d . . .
H41A H 0.5350 0.8968 0.3188 0.054 Uiso 1 1 calc R . .
C42A C 0.6172(2) 0.8293(4) 0.31893(8) 0.0467(12) Uani 1 1 d . . .
H42A H 0.6454 0.8830 0.3219 0.056 Uiso 1 1 calc R . .
C43A C 0.4698(2) 0.7051(4) 0.30843(9) 0.0441(12) Uani 1 1 d . . .
H43A H 0.4689 0.6296 0.3095 0.053 Uiso 1 1 calc R . .
C44A C 0.4369(3) 0.7491(6) 0.32485(13) 0.088(2) Uani 1 1 d . . .
H44A H 0.4545 0.7222 0.3390 0.132 Uiso 1 1 calc R . .
H44B H 0.3944 0.7305 0.3211 0.132 Uiso 1 1 calc R . .
H44C H 0.4407 0.8231 0.3250 0.132 Uiso 1 1 calc R . .
C45A C 0.4391(3) 0.7348(8) 0.28621(12) 0.110(3) Uani 1 1 d . . .
H45A H 0.4341 0.8085 0.2854 0.165 Uiso 1 1 calc R . .
H45B H 0.3996 0.7023 0.2827 0.165 Uiso 1 1 calc R . .
H45C H 0.4635 0.7130 0.2760 0.165 Uiso 1 1 calc R . .
Fe1B Fe 0.70630(3) 1.00114(5) 0.443180(10) 0.03539(15) Uani 1 1 d . . .
N2B N 0.76728(17) 0.9311(3) 0.42629(6) 0.0378(9) Uani 1 1 d . . .
C3B C 0.7643(2) 0.8322(4) 0.42205(8) 0.0418(11) Uani 1 1 d . . .
C4B C 0.8008(3) 0.7845(4) 0.41049(9) 0.0549(14) Uani 1 1 d . . .
H4B H 0.7970 0.7141 0.4074 0.066 Uiso 1 1 calc R . .
C5B C 0.8431(3) 0.8423(5) 0.40352(10) 0.0658(17) Uani 1 1 d . . .
H5B H 0.8693 0.8111 0.3956 0.079 Uiso 1 1 calc R . .
C6B C 0.8484(2) 0.9459(4) 0.40776(9) 0.0526(14) Uani 1 1 d . . .
H6B H 0.8777 0.9863 0.4030 0.063 Uiso 1 1 calc R . .
C7B C 0.8087(2) 0.9864(4) 0.41924(8) 0.0415(11) Uani 1 1 d . . .
N8B N 0.71963(18) 0.7823(3) 0.43052(7) 0.0419(10) Uani 1 1 d . . .
N9B N 0.68201(18) 0.8379(3) 0.44038(6) 0.0397(9) Uani 1 1 d . . .
C10B C 0.6434(2) 0.7711(4) 0.44592(8) 0.0434(12) Uani 1 1 d . . .
C11B C 0.6568(2) 0.6724(4) 0.43947(9) 0.0503(13) Uani 1 1 d . . .
H11B H 0.6363 0.6114 0.4413 0.060 Uiso 1 1 calc R . .
C12B C 0.7050(2) 0.6830(4) 0.43016(9) 0.0494(13) Uani 1 1 d . . .
H12B H 0.7250 0.6299 0.4244 0.059 Uiso 1 1 calc R . .
C13B C 0.5962(2) 0.8033(4) 0.45797(10) 0.0531(14) Uani 1 1 d . . .
H13B H 0.5829 0.8733 0.4533 0.064 Uiso 1 1 calc R . .
C14B C 0.5413(3) 0.7335(5) 0.45359(13) 0.076(2) Uani 1 1 d . . .
H14D H 0.5245 0.7321 0.4382 0.114 Uiso 1 1 calc R . .
H14E H 0.5109 0.7589 0.4612 0.114 Uiso 1 1 calc R . .
H14F H 0.5533 0.6649 0.4585 0.114 Uiso 1 1 calc R . .
C15B C 0.6233(3) 0.8061(5) 0.48186(10) 0.0720(18) Uani 1 1 d . . .
H15D H 0.6329 0.7370 0.4871 0.108 Uiso 1 1 calc R . .
H15E H 0.5943 0.8361 0.4895 0.108 Uiso 1 1 calc R . .
H15F H 0.6600 0.8470 0.4843 0.108 Uiso 1 1 calc R . .
N16B N 0.80720(17) 1.0894(3) 0.42482(7) 0.0412(9) Uani 1 1 d . . .
N17B N 0.76428(17) 1.1204(3) 0.43567(6) 0.0387(9) Uani 1 1 d . . .
C18B C 0.7736(2) 1.2191(4) 0.43937(8) 0.0423(11) Uani 1 1 d . . .
C19B C 0.8228(2) 1.2506(4) 0.43070(10) 0.0589(15) Uani 1 1 d . . .
H19B H 0.8386 1.3173 0.4310 0.071 Uiso 1 1 calc R . .
C20B C 0.8432(2) 1.1675(4) 0.42187(10) 0.0583(15) Uani 1 1 d . . .
H20B H 0.8765 1.1647 0.4150 0.070 Uiso 1 1 calc R . .
C21B C 0.7354(2) 1.2754(4) 0.45183(9) 0.0474(13) Uani 1 1 d . . .
H21B H 0.6988 1.2340 0.4521 0.057 Uiso 1 1 calc R . .
C22B C 0.7155(2) 1.3775(4) 0.44153(9) 0.0508(13) Uani 1 1 d . . .
H22D H 0.7509 1.4201 0.4415 0.076 Uiso 1 1 calc R . .
H22E H 0.6889 1.4112 0.4496 0.076 Uiso 1 1 calc R . .
H22F H 0.6941 1.3668 0.4268 0.076 Uiso 1 1 calc R . .
C23B C 0.7702(3) 1.2886(4) 0.47505(9) 0.0603(15) Uani 1 1 d . . .
H23D H 0.7826 1.2221 0.4812 0.090 Uiso 1 1 calc R . .
H23E H 0.7442 1.3215 0.4835 0.090 Uiso 1 1 calc R . .
H23F H 0.8057 1.3307 0.4752 0.090 Uiso 1 1 calc R . .
N24B N 0.64425(17) 1.0596(3) 0.46104(6) 0.0355(9) Uani 1 1 d . . .
C25B C 0.5881(2) 1.0842(3) 0.45125(7) 0.0356(10) Uani 1 1 d . . .
C26B C 0.5442(2) 1.1116(4) 0.46199(8) 0.0444(12) Uani 1 1 d . . .
H26B H 0.5047 1.1277 0.4547 0.053 Uiso 1 1 calc R . .
C27B C 0.5601(2) 1.1148(4) 0.48413(9) 0.0502(13) Uani 1 1 d . . .
H27B H 0.5310 1.1334 0.4922 0.060 Uiso 1 1 calc R . .
C28B C 0.6175(2) 1.0915(4) 0.49457(8) 0.0480(13) Uani 1 1 d . . .
H28B H 0.6285 1.0940 0.5097 0.058 Uiso 1 1 calc R . .
C29B C 0.6586(2) 1.0645(3) 0.48234(8) 0.0387(11) Uani 1 1 d . . .
N30B N 0.58016(16) 1.0782(3) 0.42881(6) 0.0371(9) Uani 1 1 d . . .
N31B N 0.62923(17) 1.0551(3) 0.42003(6) 0.0370(9) Uani 1 1 d . . .
C32B C 0.6108(2) 1.0669(4) 0.39920(7) 0.0399(11) Uani 1 1 d . . .
C33B C 0.5500(2) 1.0967(4) 0.39439(9) 0.0507(13) Uani 1 1 d . . .
H33B H 0.5262 1.1093 0.3806 0.061 Uiso 1 1 calc R . .
C34B C 0.5325(2) 1.1039(4) 0.41342(8) 0.0493(13) Uani 1 1 d . . .
H34B H 0.4939 1.1233 0.4155 0.059 Uiso 1 1 calc R . .
C35B C 0.6531(2) 1.0516(4) 0.38430(8) 0.0480(13) Uani 1 1 d . . .
H35B H 0.6949 1.0508 0.3930 0.058 Uiso 1 1 calc R . .
C36B C 0.6412(3) 0.9492(6) 0.37321(12) 0.082(2) Uani 1 1 d . . .
H36D H 0.6424 0.8959 0.3839 0.122 Uiso 1 1 calc R . .
H36E H 0.6721 0.9359 0.3648 0.122 Uiso 1 1 calc R . .
H36F H 0.6016 0.9500 0.3637 0.122 Uiso 1 1 calc R . .
C37B C 0.6486(3) 1.1381(6) 0.36832(10) 0.076(2) Uani 1 1 d . . .
H37D H 0.6087 1.1378 0.3590 0.113 Uiso 1 1 calc R . .
H37E H 0.6792 1.1295 0.3596 0.113 Uiso 1 1 calc R . .
H37F H 0.6550 1.2026 0.3760 0.113 Uiso 1 1 calc R . .
N38B N 0.71851(18) 1.0393(3) 0.49054(6) 0.0399(9) Uani 1 1 d . A .
N39B N 0.75391(18) 1.0051(3) 0.47698(6) 0.0405(9) Uani 1 1 d . A .
C40B C 0.8084(2) 0.9953(4) 0.48853(8) 0.0435(11) Uani 1 1 d D . .
C41B C 0.8089(2) 1.0227(4) 0.50996(8) 0.0482(13) Uani 1 1 d . A .
H41B H 0.8424 1.0216 0.5215 0.058 Uiso 1 1 calc R . .
C42B C 0.7520(2) 1.0506(4) 0.51063(8) 0.0451(12) Uani 1 1 d . . .
H42B H 0.7380 1.0738 0.5228 0.054 Uiso 1 1 calc R A .
C43B C 0.8598(7) 0.9573(14) 0.4791(4) 0.061(14) Uani 0.63 1 d PD A 1
H43B H 0.8480 0.9617 0.4632 0.073 Uiso 0.63 1 calc PR A 1
C44B C 0.8725(8) 0.8466(10) 0.4853(4) 0.104(7) Uani 0.63 1 d PD A 1
H44D H 0.9063 0.8224 0.4793 0.156 Uiso 0.63 1 calc PR A 1
H44E H 0.8368 0.8057 0.4797 0.156 Uiso 0.63 1 calc PR A 1
H44F H 0.8824 0.8406 0.5009 0.156 Uiso 0.63 1 calc PR A 1
C45B C 0.9157(6) 1.0213(15) 0.4864(4) 0.096(6) Uani 0.63 1 d PD A 1
H45D H 0.9486 0.9944 0.4803 0.144 Uiso 0.63 1 calc PR A 1
H45E H 0.9271 1.0193 0.5020 0.144 Uiso 0.63 1 calc PR A 1
H45F H 0.9074 1.0914 0.4817 0.144 Uiso 0.63 1 calc PR A 1
C43E C 0.8602(10) 0.9604(18) 0.4787(6) 0.044(18) Uiso 0.37 1 d PD A 2
H43E H 0.8450 0.9465 0.4632 0.053 Uiso 0.37 1 calc PR A 2
C44E C 0.8870(11) 0.8631(16) 0.4896(6) 0.066(7) Uiso 0.37 1 d PD A 2
H44G H 0.9198 0.8399 0.4830 0.099 Uiso 0.37 1 calc PR A 2
H44H H 0.8559 0.8107 0.4881 0.099 Uiso 0.37 1 calc PR A 2
H44I H 0.9025 0.8764 0.5048 0.099 Uiso 0.37 1 calc PR A 2
C45E C 0.9085(9) 1.042(2) 0.4810(5) 0.060(7) Uiso 0.37 1 d PD A 2
H45G H 0.9410 1.0191 0.4742 0.090 Uiso 0.37 1 calc PR A 2
H45H H 0.9245 1.0544 0.4962 0.090 Uiso 0.37 1 calc PR A 2
H45I H 0.8911 1.1045 0.4742 0.090 Uiso 0.37 1 calc PR A 2
Fe1C Fe 0.20438(3) 0.50319(5) 0.442607(10) 0.03467(15) Uani 1 1 d . . .
N2C N 0.26989(17) 0.5700(3) 0.42703(6) 0.0378(9) Uani 1 1 d . . .
C3C C 0.2692(2) 0.6699(4) 0.42322(8) 0.0399(11) Uani 1 1 d . . .
C4C C 0.3102(2) 0.7169(4) 0.41316(8) 0.0494(13) Uani 1 1 d . . .
H4C H 0.3081 0.7876 0.4103 0.059 Uiso 1 1 calc R . .
C5C C 0.3541(2) 0.6577(4) 0.40739(9) 0.0540(14) Uani 1 1 d . . .
H5C H 0.3834 0.6881 0.4007 0.065 Uiso 1 1 calc R . .
C6C C 0.3561(2) 0.5536(4) 0.41118(8) 0.0473(12) Uani 1 1 d . . .
H6C H 0.3857 0.5116 0.4070 0.057 Uiso 1 1 calc R . .
C7C C 0.3128(2) 0.5146(4) 0.42130(7) 0.0378(11) Uani 1 1 d . . .
N8C N 0.22294(18) 0.7211(3) 0.43060(6) 0.0404(9) Uani 1 1 d . B .
N9C N 0.18254(17) 0.6655(3) 0.43921(6) 0.0376(9) Uani 1 1 d . B .
C10C C 0.1424(2) 0.7322(4) 0.44327(8) 0.0409(11) Uani 1 1 d D . .
C11C C 0.1577(2) 0.8314(4) 0.43749(9) 0.0465(12) Uani 1 1 d . B .
H11C H 0.1366 0.8924 0.4388 0.056 Uiso 1 1 calc R . .
C12C C 0.2083(2) 0.8210(4) 0.42972(8) 0.0454(12) Uani 1 1 d . . .
H12C H 0.2298 0.8740 0.4246 0.055 Uiso 1 1 calc R B .
C13C C 0.0903(4) 0.7010(10) 0.4531(2) 0.052(8) Uani 0.75 1 d PD B 1
H13C H 0.0780 0.6311 0.4480 0.062 Uiso 0.75 1 calc PR B 1
C14C C 0.1089(4) 0.6984(7) 0.47733(13) 0.070(2) Uani 0.75 1 d PD B 1
H14G H 0.0745 0.6779 0.4835 0.104 Uiso 0.75 1 calc PR B 1
H14H H 0.1224 0.7659 0.4826 0.104 Uiso 0.75 1 calc PR B 1
H14I H 0.1417 0.6497 0.4815 0.104 Uiso 0.75 1 calc PR B 1
C15C C 0.0352(3) 0.7715(7) 0.44688(19) 0.087(3) Uani 0.75 1 d PD B 1
H15G H 0.0029 0.7473 0.4537 0.130 Uiso 0.75 1 calc PR B 1
H15H H 0.0215 0.7713 0.4313 0.130 Uiso 0.75 1 calc PR B 1
H15I H 0.0464 0.8406 0.4517 0.130 Uiso 0.75 1 calc PR B 1
C13E C 0.0882(10) 0.695(3) 0.4517(4) 0.05(2) Uiso 0.25 1 d PD B 2
H13E H 0.0945 0.6238 0.4571 0.056 Uiso 0.25 1 calc PR B 2
C14E C 0.0791(9) 0.7673(18) 0.4695(3) 0.055(6) Uiso 0.25 1 d PD B 2
H14J H 0.0445 0.7451 0.4753 0.082 Uiso 0.25 1 calc PR B 2
H14K H 0.0719 0.8358 0.4637 0.082 Uiso 0.25 1 calc PR B 2
H14L H 0.1151 0.7672 0.4808 0.082 Uiso 0.25 1 calc PR B 2
C15E C 0.0355(8) 0.701(3) 0.4327(4) 0.093(9) Uiso 0.25 1 d PD B 2
H15J H -0.0011 0.6775 0.4371 0.140 Uiso 0.25 1 calc PR B 2
H15K H 0.0436 0.6573 0.4212 0.140 Uiso 0.25 1 calc PR B 2
H15L H 0.0302 0.7708 0.4277 0.140 Uiso 0.25 1 calc PR B 2
N16C N 0.30874(17) 0.4111(3) 0.42654(6) 0.0391(9) Uani 1 1 d . . .
N17C N 0.26044(16) 0.3805(3) 0.43480(6) 0.0360(9) Uani 1 1 d . . .
C18C C 0.2685(2) 0.2820(4) 0.43843(8) 0.0424(11) Uani 1 1 d . . .
C19C C 0.3219(2) 0.2496(4) 0.43247(9) 0.0515(14) Uani 1 1 d . . .
H19C H 0.3375 0.1826 0.4334 0.062 Uiso 1 1 calc R . .
C20C C 0.3465(2) 0.3331(4) 0.42518(9) 0.0492(13) Uani 1 1 d . . .
H20C H 0.3830 0.3361 0.4201 0.059 Uiso 1 1 calc R . .
C21C C 0.2253(2) 0.2240(4) 0.44872(9) 0.0477(13) Uani 1 1 d . . .
H21C H 0.1873 0.2640 0.4471 0.057 Uiso 1 1 calc R . .
C22C C 0.2103(2) 0.1214(4) 0.43829(10) 0.0542(14) Uani 1 1 d . . .
H22G H 0.1914 0.1309 0.4232 0.081 Uiso 1 1 calc R . .
H22H H 0.1825 0.0854 0.4456 0.081 Uiso 1 1 calc R . .
H22I H 0.2472 0.0817 0.4393 0.081 Uiso 1 1 calc R . .
C23C C 0.2516(3) 0.2127(4) 0.47259(10) 0.0640(17) Uani 1 1 d . . .
H23G H 0.2866 0.1679 0.4746 0.096 Uiso 1 1 calc R . .
H23H H 0.2212 0.1836 0.4797 0.096 Uiso 1 1 calc R . .
H23I H 0.2637 0.2793 0.4787 0.096 Uiso 1 1 calc R . .
N24C N 0.14199(17) 0.4432(3) 0.45997(6) 0.0356(9) Uani 1 1 d . . .
C25C C 0.1552(2) 0.4380(4) 0.48129(8) 0.0383(11) Uani 1 1 d . . .
C26C C 0.1142(2) 0.4096(4) 0.49329(9) 0.0494(13) Uani 1 1 d . . .
H26C H 0.1247 0.4072 0.5084 0.059 Uiso 1 1 calc R . .
C27C C 0.0573(2) 0.3848(5) 0.48257(9) 0.0539(14) Uani 1 1 d . . .
H27C H 0.0277 0.3665 0.4905 0.065 Uiso 1 1 calc R . .
C28C C 0.0426(2) 0.3861(4) 0.46058(9) 0.0470(13) Uani 1 1 d . . .
H28C H 0.0038 0.3670 0.4531 0.056 Uiso 1 1 calc R . .
C29C C 0.0866(2) 0.4161(4) 0.44997(8) 0.0403(11) Uani 1 1 d . . .
N30C N 0.07928(16) 0.4215(3) 0.42763(6) 0.0407(9) Uani 1 1 d . . .
N31C N 0.12768(16) 0.4516(3) 0.41911(6) 0.0400(9) Uani 1 1 d . . .
C32C C 0.1099(2) 0.4410(5) 0.39818(8) 0.0500(13) Uani 1 1 d . . .
C33C C 0.0505(2) 0.4052(5) 0.39315(9) 0.0624(17) Uani 1 1 d . . .
H33C H 0.0273 0.3925 0.3793 0.075 Uiso 1 1 calc R . .
C34C C 0.0332(2) 0.3927(5) 0.41191(9) 0.0562(15) Uani 1 1 d . . .
H34C H -0.0047 0.3680 0.4138 0.067 Uiso 1 1 calc R . .
C35C C 0.1519(3) 0.4657(6) 0.38362(9) 0.0645(17) Uani 1 1 d . . .
H35C H 0.1938 0.4628 0.3922 0.077 Uiso 1 1 calc R . .
C36C C 0.1464(3) 0.3887(6) 0.36576(10) 0.079(2) Uani 1 1 d . . .
H36G H 0.1546 0.3208 0.3718 0.119 Uiso 1 1 calc R . .
H36H H 0.1755 0.4048 0.3568 0.119 Uiso 1 1 calc R . .
H36I H 0.1057 0.3908 0.3571 0.119 Uiso 1 1 calc R . .
C37C C 0.1406(3) 0.5722(6) 0.37479(12) 0.089(2) Uani 1 1 d . . .
H37G H 0.1002 0.5760 0.3658 0.133 Uiso 1 1 calc R . .
H37H H 0.1704 0.5890 0.3662 0.133 Uiso 1 1 calc R . .
H37I H 0.1437 0.6204 0.3866 0.133 Uiso 1 1 calc R . .
N38C N 0.21534(17) 0.4644(3) 0.48994(6) 0.0378(9) Uani 1 1 d . . .
N39C N 0.25109(17) 0.4979(3) 0.47646(6) 0.0380(9) Uani 1 1 d . . .
C40C C 0.3060(2) 0.5060(4) 0.48834(8) 0.0410(11) Uani 1 1 d . . .
C41C C 0.3054(2) 0.4774(4) 0.50949(8) 0.0446(12) Uani 1 1 d . . .
H41C H 0.3387 0.4767 0.5212 0.054 Uiso 1 1 calc R . .
C42C C 0.2485(2) 0.4513(4) 0.50992(8) 0.0439(12) Uani 1 1 d . . .
H42C H 0.2341 0.4280 0.5220 0.053 Uiso 1 1 calc R . .
C43C C 0.3580(2) 0.5428(5) 0.47935(9) 0.0536(14) Uani 1 1 d . . .
H43C H 0.3455 0.5441 0.4634 0.064 Uiso 1 1 calc R . .
C44C C 0.4112(3) 0.4718(6) 0.48518(14) 0.092(2) Uani 1 1 d . . .
H44J H 0.4239 0.4688 0.5007 0.137 Uiso 1 1 calc R . .
H44K H 0.4444 0.4969 0.4789 0.137 Uiso 1 1 calc R . .
H44L H 0.3996 0.4040 0.4796 0.137 Uiso 1 1 calc R . .
C45C C 0.3752(4) 0.6507(6) 0.48701(14) 0.094(2) Uani 1 1 d . . .
H45J H 0.3409 0.6959 0.4823 0.141 Uiso 1 1 calc R . .
H45K H 0.4092 0.6737 0.4810 0.141 Uiso 1 1 calc R . .
H45L H 0.3864 0.6515 0.5026 0.141 Uiso 1 1 calc R . .
Fe1D Fe 0.09701(3) 0.05972(5) 0.307117(11) 0.03340(15) Uani 1 1 d . . .
N2D N 0.18208(15) -0.0103(3) 0.30819(6) 0.0332(8) Uani 1 1 d . . .
C3D C 0.23085(19) 0.0464(4) 0.30788(8) 0.0359(10) Uani 1 1 d . . .
C4D C 0.2872(2) 0.0061(4) 0.30849(9) 0.0482(13) Uani 1 1 d . . .
H4D H 0.3211 0.0479 0.3085 0.058 Uiso 1 1 calc R . .
C5D C 0.2914(2) -0.0973(4) 0.30913(10) 0.0563(15) Uani 1 1 d . . .
H5D H 0.3293 -0.1282 0.3093 0.068 Uiso 1 1 calc R . .
C6D C 0.2422(2) -0.1581(4) 0.30950(9) 0.0488(13) Uani 1 1 d . . .
H6D H 0.2455 -0.2298 0.3100 0.059 Uiso 1 1 calc R . .
C7D C 0.1885(2) -0.1104(4) 0.30913(7) 0.0368(10) Uani 1 1 d . . .
N8D N 0.21841(15) 0.1504(3) 0.30554(7) 0.0383(9) Uani 1 1 d . . .
N9D N 0.16024(15) 0.1834(3) 0.30384(6) 0.0349(9) Uani 1 1 d . . .
C10D C 0.1615(2) 0.2817(4) 0.30021(8) 0.0414(11) Uani 1 1 d . . .
C11D C 0.2204(2) 0.3133(4) 0.29963(10) 0.0578(16) Uani 1 1 d . . .
H11D H 0.2332 0.3801 0.2973 0.069 Uiso 1 1 calc R . .
C12D C 0.2550(2) 0.2291(4) 0.30303(10) 0.0533(14) Uani 1 1 d . . .
H12D H 0.2970 0.2256 0.3036 0.064 Uiso 1 1 calc R . .
C13D C 0.1053(2) 0.3453(4) 0.29600(10) 0.0510(14) Uani 1 1 d . . .
H13D H 0.0760 0.3144 0.3039 0.061 Uiso 1 1 calc R . .
C14D C 0.0773(3) 0.3444(4) 0.27232(11) 0.0646(17) Uani 1 1 d . . .
H14M H 0.1041 0.3786 0.2644 0.097 Uiso 1 1 calc R . .
H14N H 0.0386 0.3797 0.2700 0.097 Uiso 1 1 calc R . .
H14O H 0.0711 0.2742 0.2674 0.097 Uiso 1 1 calc R . .
C15D C 0.1176(2) 0.4538(4) 0.30399(10) 0.0539(14) Uani 1 1 d . . .
H15M H 0.1365 0.4527 0.3192 0.081 Uiso 1 1 calc R . .
H15N H 0.0797 0.4912 0.3020 0.081 Uiso 1 1 calc R . .
H15O H 0.1445 0.4869 0.2959 0.081 Uiso 1 1 calc R . .
N16D N 0.13465(16) -0.1613(3) 0.30971(7) 0.0395(9) Uani 1 1 d . . .
N17D N 0.08360(16) -0.1066(3) 0.30968(7) 0.0386(9) Uani 1 1 d . . .
C18D C 0.0418(2) -0.1729(4) 0.31179(9) 0.0480(13) Uani 1 1 d . . .
C19D C 0.0655(2) -0.2717(4) 0.31316(9) 0.0514(14) Uani 1 1 d . . .
H19D H 0.0448 -0.3328 0.3148 0.062 Uiso 1 1 calc R . .
C20D C 0.1237(2) -0.2620(4) 0.31172(9) 0.0450(12) Uani 1 1 d . . .
H20D H 0.1518 -0.3154 0.3120 0.054 Uiso 1 1 calc R . .
C21D C -0.0211(3) -0.1401(4) 0.31178(14) 0.078(2) Uani 1 1 d . . .
H21D H -0.0203 -0.0675 0.3163 0.094 Uiso 1 1 calc R . .
C22D C -0.0473(6) -0.2006(8) 0.3270(3) 0.270(12) Uani 1 1 d . . .
H22J H -0.0911 -0.1958 0.3233 0.406 Uiso 1 1 calc R . .
H22K H -0.0330 -0.1748 0.3415 0.406 Uiso 1 1 calc R . .
H22L H -0.0351 -0.2715 0.3263 0.406 Uiso 1 1 calc R . .
C23D C -0.0583(4) -0.1481(10) 0.2898(3) 0.241(10) Uani 1 1 d . . .
H23J H -0.0672 -0.2195 0.2863 0.361 Uiso 1 1 calc R . .
H23K H -0.0361 -0.1193 0.2795 0.361 Uiso 1 1 calc R . .
H23L H -0.0959 -0.1108 0.2890 0.361 Uiso 1 1 calc R . .
N24D N 0.00967(16) 0.1212(3) 0.30522(7) 0.0386(9) Uani 1 1 d . . .
C25D C -0.0107(2) 0.1384(3) 0.32293(9) 0.0399(11) Uani 1 1 d . . .
C26D C -0.0702(2) 0.1634(4) 0.32270(10) 0.0536(14) Uani 1 1 d . . .
H26D H -0.0842 0.1756 0.3355 0.064 Uiso 1 1 calc R . .
C27D C -0.1078(2) 0.1695(4) 0.30300(11) 0.0584(16) Uani 1 1 d . . .
H27D H -0.1488 0.1861 0.3022 0.070 Uiso 1 1 calc R . .
C28D C -0.0877(2) 0.1525(4) 0.28454(11) 0.0572(15) Uani 1 1 d . . .
H28D H -0.1139 0.1576 0.2710 0.069 Uiso 1 1 calc R . .
C29D C -0.0279(2) 0.1274(4) 0.28635(9) 0.0425(12) Uani 1 1 d . . .
N30D N -0.00141(16) 0.1049(3) 0.26899(7) 0.0439(10) Uani 1 1 d . . .
N31D N 0.05709(16) 0.0713(3) 0.27289(7) 0.0393(9) Uani 1 1 d . . .
C32D C 0.0712(2) 0.0576(4) 0.25383(8) 0.0454(12) Uani 1 1 d . . .
C33D C 0.0214(2) 0.0837(4) 0.23756(9) 0.0536(14) Uani 1 1 d . . .
H33D H 0.0194 0.0817 0.2226 0.064 Uiso 1 1 calc R . .
C34D C -0.0229(2) 0.1121(4) 0.24771(9) 0.0552(15) Uani 1 1 d . . .
H34D H -0.0621 0.1333 0.2411 0.066 Uiso 1 1 calc R . .
C35D C 0.1322(2) 0.0220(4) 0.25182(9) 0.0526(14) Uani 1 1 d . . .
H35D H 0.1587 0.0228 0.2663 0.063 Uiso 1 1 calc R . .
C36D C 0.1285(3) -0.0861(5) 0.24350(11) 0.078(2) Uani 1 1 d . . .
H36J H 0.1108 -0.1296 0.2530 0.118 Uiso 1 1 calc R . .
H36K H 0.1689 -0.1105 0.2430 0.118 Uiso 1 1 calc R . .
H36L H 0.1034 -0.0880 0.2291 0.118 Uiso 1 1 calc R . .
C37D C 0.1589(3) 0.0947(6) 0.23727(11) 0.0747(19) Uani 1 1 d . . .
H37J H 0.1347 0.0919 0.2228 0.112 Uiso 1 1 calc R . .
H37K H 0.2002 0.0743 0.2370 0.112 Uiso 1 1 calc R . .
H37L H 0.1588 0.1639 0.2428 0.112 Uiso 1 1 calc R . .
N38D N 0.03293(17) 0.1251(3) 0.34155(7) 0.0426(10) Uani 1 1 d . C .
N39D N 0.08809(16) 0.0873(3) 0.33982(6) 0.0392(9) Uani 1 1 d . C .
C40D C 0.1184(2) 0.0762(4) 0.35967(9) 0.0514(13) Uani 1 1 d D . .
C41D C 0.0833(3) 0.1067(5) 0.37409(10) 0.0632(16) Uani 1 1 d . C .
H41D H 0.0946 0.1062 0.3892 0.076 Uiso 1 1 calc R . .
C42D C 0.0301(3) 0.1371(5) 0.36225(10) 0.0577(15) Uani 1 1 d . . .
H42D H -0.0032 0.1622 0.3676 0.069 Uiso 1 1 calc R C .
C43D C 0.1820(5) 0.0383(12) 0.3638(3) 0.071(9) Uani 0.63 1 d PD C 1
H43D H 0.1878 0.0004 0.3508 0.086 Uiso 0.63 1 calc PR C 1
C44D C 0.1924(5) -0.0359(9) 0.38254(17) 0.087(4) Uani 0.63 1 d PD C 1
H44M H 0.2339 -0.0603 0.3851 0.130 Uiso 0.63 1 calc PR C 1
H44N H 0.1649 -0.0934 0.3792 0.130 Uiso 0.63 1 calc PR C 1
H44O H 0.1850 -0.0015 0.3953 0.130 Uiso 0.63 1 calc PR C 1
C45D C 0.2268(4) 0.1238(8) 0.3674(3) 0.103(5) Uani 0.63 1 d PD C 1
H45M H 0.2675 0.0960 0.3700 0.155 Uiso 0.63 1 calc PR C 1
H45N H 0.2212 0.1635 0.3798 0.155 Uiso 0.63 1 calc PR C 1
H45O H 0.2207 0.1675 0.3548 0.155 Uiso 0.63 1 calc PR C 1
C43F C 0.1805(8) 0.0280(14) 0.3634(4) 0.044(10) Uiso 0.37 1 d PD C 2
H43F H 0.1978 0.0360 0.3504 0.053 Uiso 0.37 1 calc PR C 2
C44F C 0.1758(10) -0.0855(12) 0.3684(4) 0.113(8) Uiso 0.37 1 d PD C 2
H44P H 0.2159 -0.1161 0.3708 0.170 Uiso 0.37 1 calc PR C 2
H44Q H 0.1497 -0.1190 0.3564 0.170 Uiso 0.37 1 calc PR C 2
H44R H 0.1589 -0.0935 0.3813 0.170 Uiso 0.37 1 calc PR C 2
C45F C 0.2221(9) 0.0778(19) 0.3824(4) 0.120(10) Uiso 0.37 1 d PD C 2
H45P H 0.2617 0.0459 0.3845 0.180 Uiso 0.37 1 calc PR C 2
H45Q H 0.2054 0.0694 0.3952 0.180 Uiso 0.37 1 calc PR C 2
H45R H 0.2258 0.1502 0.3794 0.180 Uiso 0.37 1 calc PR C 2
P1 P 0.88497(6) 0.55677(11) 0.44406(2) 0.0459(3) Uani 1 1 d . . .
F1 F 0.9213(2) 0.4766(4) 0.43381(7) 0.1117(17) Uani 1 1 d . . .
F2 F 0.93985(14) 0.5813(3) 0.46284(5) 0.0707(10) Uani 1 1 d . . .
F3 F 0.84473(17) 0.6352(3) 0.45423(6) 0.0773(11) Uani 1 1 d . . .
F4 F 0.82774(15) 0.5347(3) 0.42558(5) 0.0662(9) Uani 1 1 d . . .
F5 F 0.86389(18) 0.4710(3) 0.45850(6) 0.0814(11) Uani 1 1 d . . .
F6 F 0.90245(16) 0.6454(3) 0.43010(6) 0.0802(11) Uani 1 1 d . . .
P2 P 0.18958(6) 0.50423(11) 0.15536(3) 0.0521(4) Uani 1 1 d . . .
F7 F 0.16394(19) 0.4689(3) 0.17556(6) 0.0912(13) Uani 1 1 d . . .
F8 F 0.19605(15) 0.6162(2) 0.16488(6) 0.0681(9) Uani 1 1 d . . .
F9 F 0.21557(17) 0.5409(3) 0.13547(6) 0.0787(11) Uani 1 1 d . . .
F10 F 0.18250(18) 0.3924(3) 0.14625(7) 0.0848(12) Uani 1 1 d . . .
F11 F 0.25607(15) 0.4791(3) 0.16810(6) 0.0763(11) Uani 1 1 d . . .
F12 F 0.12383(15) 0.5298(3) 0.14279(6) 0.0786(11) Uani 1 1 d . . .
P3 P 0.45554(5) 1.11749(10) 0.32529(2) 0.0394(3) Uani 1 1 d . . .
F13 F 0.42790(13) 1.0251(2) 0.30998(5) 0.0526(8) Uani 1 1 d . . .
F14 F 0.47985(16) 1.1671(3) 0.30609(6) 0.0782(11) Uani 1 1 d . . .
F15 F 0.48275(15) 1.2095(2) 0.34001(6) 0.0674(9) Uani 1 1 d . . .
F16 F 0.4293(2) 1.0689(3) 0.34376(6) 0.0946(14) Uani 1 1 d . . .
F17 F 0.51570(16) 1.0565(3) 0.33213(8) 0.0979(15) Uani 1 1 d . . .
F18 F 0.39449(12) 1.1790(2) 0.31796(6) 0.0603(9) Uani 1 1 d . . .
P4A P 0.2337(3) 0.6183(4) 0.26849(10) 0.047(2) Uiso 0.50 1 d PD D 1
F19A F 0.2331(3) 0.5943(5) 0.29248(9) 0.0505(18) Uiso 0.50 1 d PD D 1
F20A F 0.1779(3) 0.5369(5) 0.26104(10) 0.0474(15) Uiso 0.50 1 d PD D 1
F21A F 0.2291(4) 0.6246(7) 0.24220(11) 0.061(3) Uiso 0.50 1 d PD D 1
F22A F 0.2856(3) 0.6938(6) 0.27405(12) 0.068(2) Uiso 0.50 1 d PD D 1
F23A F 0.2782(3) 0.5243(5) 0.26726(11) 0.0651(19) Uiso 0.50 1 d PD D 1
F24A F 0.1840(3) 0.7033(6) 0.26778(13) 0.069(3) Uiso 0.50 1 d PD D 1
P4B P 0.2369(3) 0.6164(5) 0.26603(10) 0.050(2) Uiso 0.50 1 d PD E 2
F19B F 0.2539(4) 0.5986(8) 0.29184(13) 0.097(4) Uiso 0.50 1 d PD E 2
F20B F 0.2018(4) 0.5136(6) 0.26328(16) 0.107(4) Uiso 0.50 1 d PD E 2
F21B F 0.2219(4) 0.6505(7) 0.24256(12) 0.070(3) Uiso 0.50 1 d PD E 2
F22B F 0.2710(4) 0.7262(6) 0.27051(15) 0.089(3) Uiso 0.50 1 d PD E 2
F23B F 0.2971(3) 0.5665(7) 0.26376(14) 0.091(3) Uiso 0.50 1 d PD E 2
F24B F 0.1769(3) 0.6735(7) 0.27046(15) 0.078(3) Uiso 0.50 1 d PD E 2
P5 P 0.38553(6) 0.95110(10) 0.44321(2) 0.0416(3) Uani 1 1 d . . .
F25 F 0.41324(15) 0.8746(3) 0.42878(5) 0.0647(9) Uani 1 1 d . . .
F26 F 0.44194(13) 0.9385(3) 0.46224(5) 0.0608(8) Uani 1 1 d . . .
F27 F 0.35593(14) 1.0280(2) 0.45773(5) 0.0551(8) Uani 1 1 d . . .
F28 F 0.32760(13) 0.9641(2) 0.42429(5) 0.0505(7) Uani 1 1 d . . .
F29 F 0.35268(14) 0.8593(2) 0.45265(5) 0.0569(8) Uani 1 1 d . . .
F30 F 0.41584(14) 1.0451(3) 0.43369(5) 0.0605(8) Uani 1 1 d . . .
P6A P 0.5293(2) 1.3968(4) 0.43348(8) 0.0510(18) Uiso 0.50 1 d PD F 1
F31A F 0.5689(3) 1.3169(5) 0.42517(13) 0.073(2) Uiso 0.50 1 d PD F 1
F32A F 0.5694(4) 1.3926(8) 0.45671(13) 0.117(4) Uiso 0.50 1 d PD F 1
F33A F 0.4844(4) 1.4778(7) 0.44165(17) 0.096(4) Uiso 0.50 1 d PD F 1
F34A F 0.4847(3) 1.4042(7) 0.41063(11) 0.071(2) Uiso 0.50 1 d PD F 1
F35A F 0.5671(4) 1.4868(6) 0.42713(16) 0.075(4) Uiso 0.50 1 d PD F 1
F36A F 0.4870(3) 1.3071(6) 0.43895(13) 0.079(2) Uiso 0.50 1 d PD F 1
P6B P 0.5278(2) 1.4046(4) 0.43702(8) 0.0447(16) Uiso 0.50 1 d PD G 2
F31B F 0.5744(3) 1.3129(5) 0.43738(13) 0.0661(19) Uiso 0.50 1 d PD G 2
F32B F 0.5682(3) 1.4480(5) 0.45790(10) 0.0597(17) Uiso 0.50 1 d PD G 2
F33B F 0.4828(4) 1.4953(6) 0.43597(15) 0.068(3) Uiso 0.50 1 d PD G 2
F34B F 0.4895(4) 1.3639(7) 0.41428(13) 0.089(3) Uiso 0.50 1 d PD G 2
F35B F 0.5696(4) 1.4685(6) 0.42342(15) 0.065(3) Uiso 0.50 1 d PD G 2
F36B F 0.4896(3) 1.3381(5) 0.44919(11) 0.0624(18) Uiso 0.50 1 d PD G 2
P7A P -0.04207(16) 0.4487(3) 0.32533(6) 0.0385(12) Uiso 0.60 1 d PD . .
F37A F -0.0213(3) 0.3892(6) 0.30657(12) 0.0352(16) Uiso 0.40 1 d PD H 1
F38A F 0.0204(4) 0.5066(8) 0.32992(17) 0.055(4) Uiso 0.40 1 d PD H 1
F39A F -0.0673(3) 0.5102(7) 0.34350(13) 0.047(2) Uiso 0.40 1 d PD H 1
F40A F -0.1055(3) 0.3908(7) 0.32107(16) 0.045(3) Uiso 0.40 1 d PD H 1
F41A F -0.0175(4) 0.3621(5) 0.34189(12) 0.0393(19) Uiso 0.40 1 d PD H 1
F42A F -0.0701(4) 0.5375(5) 0.30858(12) 0.041(2) Uiso 0.40 1 d PD H 1
P7B P -0.0435(2) 0.4661(4) 0.32664(9) 0.0395(19) Uiso 0.40 1 d PD I 2
F37B F -0.0066(4) 0.3725(7) 0.31829(19) 0.084(3) Uiso 0.40 1 d PD I 2
F38B F 0.0173(3) 0.5100(7) 0.34001(15) 0.062(3) Uiso 0.40 1 d PD I 2
F39B F -0.0799(4) 0.5537(7) 0.33409(18) 0.082(3) Uiso 0.40 1 d PD I 2
F40B F -0.1038(3) 0.4163(6) 0.31281(13) 0.046(2) Uiso 0.40 1 d PD I 2
F41B F -0.0490(5) 0.3959(9) 0.34640(15) 0.102(3) Uiso 0.40 1 d PD I 2
F42B F -0.0342(5) 0.5275(7) 0.30633(13) 0.082(3) Uiso 0.40 1 d PD I 2
F37C F -0.0059(5) 0.3553(8) 0.3358(2) 0.033(4) Uiso 0.20 1 d PD H 3
F38C F 0.0162(6) 0.5219(12) 0.3331(3) 0.041(6) Uiso 0.20 1 d PD H 3
F39C F -0.0762(6) 0.5523(10) 0.3153(3) 0.057(5) Uiso 0.20 1 d PD H 3
F40C F -0.1009(6) 0.3852(13) 0.3171(3) 0.044(7) Uiso 0.20 1 d PD H 3
F41C F -0.0622(7) 0.4740(14) 0.3474(2) 0.062(6) Uiso 0.20 1 d PD H 3
F42C F -0.0200(7) 0.4303(13) 0.30375(19) 0.060(5) Uiso 0.20 1 d PD H 3
P8A P 0.0242(2) 1.0949(4) 0.43133(8) 0.0561(16) Uiso 0.50 1 d PD J 1
F43A F 0.0618(5) 1.0106(8) 0.42360(19) 0.092(5) Uiso 0.50 1 d PD J 1
F44A F 0.0644(5) 1.0903(9) 0.45531(15) 0.132(5) Uiso 0.50 1 d PD J 1
F45A F -0.0153(3) 1.1867(6) 0.43950(14) 0.080(2) Uiso 0.50 1 d PD J 1
F46A F -0.0188(3) 1.1065(7) 0.40896(12) 0.073(2) Uiso 0.50 1 d PD J 1
F47A F 0.0674(3) 1.1802(5) 0.42563(13) 0.072(2) Uiso 0.50 1 d PD J 1
F48A F -0.0216(5) 1.0156(8) 0.43840(19) 0.097(5) Uiso 0.50 1 d PD J 1
P8B P 0.0261(2) 1.0960(4) 0.43643(9) 0.0599(17) Uiso 0.50 1 d PD K 2
F43B F 0.0644(4) 1.0294(8) 0.42113(16) 0.072(4) Uiso 0.50 1 d PD K 2
F44B F 0.0660(3) 1.0440(6) 0.45550(11) 0.068(2) Uiso 0.50 1 d PD K 2
F45B F -0.0111(3) 1.1584(6) 0.44843(13) 0.075(2) Uiso 0.50 1 d PD K 2
F46B F -0.0105(4) 1.1413(8) 0.41306(14) 0.109(4) Uiso 0.50 1 d PD K 2
F47B F 0.0735(3) 1.1841(5) 0.43647(14) 0.074(2) Uiso 0.50 1 d PD K 2
F48B F -0.0219(4) 1.0058(7) 0.43332(18) 0.076(4) Uiso 0.50 1 d PD K 2
C1S C 0.5163(4) 0.6665(9) 0.39245(18) 0.140(4) Uani 1 1 d . . .
H1S1 H 0.4938 0.6404 0.4028 0.209 Uiso 1 1 calc R . .
H1S2 H 0.5594 0.6571 0.3980 0.209 Uiso 1 1 calc R . .
H1S3 H 0.5044 0.6298 0.3789 0.209 Uiso 1 1 calc R . .
C2S C 0.5033(4) 0.7759(8) 0.38883(15) 0.111(3) Uani 1 1 d . . .
H2S1 H 0.5149 0.8135 0.4024 0.133 Uiso 1 1 calc R . .
H2S2 H 0.5266 0.8033 0.3786 0.133 Uiso 1 1 calc R . .
O3S O 0.4392(2) 0.7882(3) 0.38033(7) 0.0689(11) Uani 1 1 d . . .
C4S C 0.4219(5) 0.8903(5) 0.37635(14) 0.109(3) Uani 1 1 d . . .
H4S1 H 0.4438 0.9205 0.3660 0.130 Uiso 1 1 calc R . .
H4S2 H 0.4311 0.9300 0.3897 0.130 Uiso 1 1 calc R . .
C5S C 0.3561(4) 0.8914(7) 0.36754(16) 0.124(4) Uani 1 1 d . . .
H5S1 H 0.3460 0.8376 0.3569 0.185 Uiso 1 1 calc R . .
H5S2 H 0.3446 0.9572 0.3608 0.185 Uiso 1 1 calc R . .
H5S3 H 0.3344 0.8802 0.3791 0.185 Uiso 1 1 calc R . .
C6S C 0.3805(4) 0.2550(7) 0.37488(16) 0.115(3) Uani 1 1 d . . .
H6S1 H 0.3960 0.2291 0.3627 0.172 Uiso 1 1 calc R . .
H6S2 H 0.3673 0.1983 0.3826 0.172 Uiso 1 1 calc R . .
H6S3 H 0.4123 0.2923 0.3844 0.172 Uiso 1 1 calc R . .
C7S C 0.3285(4) 0.3245(8) 0.36707(13) 0.103(3) Uani 1 1 d . . .
H7S1 H 0.3001 0.2924 0.3552 0.123 Uiso 1 1 calc R . .
H7S2 H 0.3070 0.3390 0.3787 0.123 Uiso 1 1 calc R . .
O8S O 0.3509(3) 0.4140(5) 0.36014(9) 0.0974(17) Uani 1 1 d . . .
C9S C 0.3040(4) 0.4898(9) 0.35420(14) 0.112(3) Uani 1 1 d . . .
H9S1 H 0.2854 0.5046 0.3666 0.134 Uiso 1 1 calc R . .
H9S2 H 0.2724 0.4633 0.3425 0.134 Uiso 1 1 calc R . .
C10S C 0.3291(5) 0.5831(7) 0.34720(15) 0.113(3) Uani 1 1 d . . .
H10A H 0.3673 0.5985 0.3568 0.170 Uiso 1 1 calc R . .
H10B H 0.3010 0.6390 0.3474 0.170 Uiso 1 1 calc R . .
H10C H 0.3359 0.5740 0.3327 0.170 Uiso 1 1 calc R . .
C11S C 0.7721(3) 0.8898(6) 0.27714(11) 0.081(2) Uani 1 1 d . . .
H11E H 0.7887 0.8212 0.2790 0.121 Uiso 1 1 calc R . .
H11F H 0.7896 0.9313 0.2895 0.121 Uiso 1 1 calc R . .
H11G H 0.7817 0.9198 0.2642 0.121 Uiso 1 1 calc R . .
C12S C 0.7088(3) 0.8856(5) 0.27516(9) 0.0590(15) Uani 1 1 d . . .
N13S N 0.6588(2) 0.8805(5) 0.27341(8) 0.0724(15) Uani 1 1 d . . .
C14S C -0.0616(5) 0.6107(10) 0.3849(2) 0.069(3) Uiso 0.50 1 d P . .
H14P H -0.0494 0.6807 0.3830 0.103 Uiso 0.50 1 calc PR . .
H14Q H -0.0403 0.5651 0.3769 0.103 Uiso 0.50 1 calc PR . .
H14R H -0.0518 0.5929 0.4001 0.103 Uiso 0.50 1 calc PR . .
C15S C -0.1267(4) 0.6006(7) 0.37700(15) 0.036(2) Uiso 0.50 1 d P . .
N16S N -0.1714(5) 0.5986(8) 0.37153(17) 0.063(3) Uiso 0.50 1 d P . .
C17S C -0.1892(7) 0.3426(14) 0.3583(3) 0.071(5) Uiso 0.40 1 d PD L 1
H17A H -0.1920 0.4152 0.3611 0.106 Uiso 0.40 1 calc PR L 1
H17B H -0.2241 0.3077 0.3617 0.106 Uiso 0.40 1 calc PR L 1
H17C H -0.1881 0.3319 0.3432 0.106 Uiso 0.40 1 calc PR L 1
C18S C -0.1352(8) 0.3025(18) 0.3714(3) 0.056(7) Uiso 0.40 1 d PD L 1
N19S N -0.0901(7) 0.2848(16) 0.3802(3) 0.082(7) Uiso 0.40 1 d PD L 1
C17E C -0.1930(8) 0.3182(18) 0.3672(4) 0.037(5) Uiso 0.20 1 d PD M 2
H17D H -0.1936 0.3892 0.3627 0.055 Uiso 0.20 1 calc PR M 2
H17E H -0.2139 0.3115 0.3791 0.055 Uiso 0.20 1 calc PR M 2
H17F H -0.2130 0.2764 0.3553 0.055 Uiso 0.20 1 calc PR M 2
C18E C -0.1309(9) 0.285(3) 0.3741(6) 0.033(9) Uiso 0.20 1 d PD M 2
N19E N -0.0828(9) 0.264(2) 0.3773(5) 0.047(8) Uiso 0.20 1 d PD M 2
C20S C -0.0165(8) 0.8886(14) 0.3841(3) 0.038(4) Uiso 0.25 1 d P . .
H20E H -0.0294 0.9395 0.3730 0.057 Uiso 0.25 1 calc PR . .
H20F H -0.0066 0.9221 0.3980 0.057 Uiso 0.25 1 calc PR . .
H20G H -0.0489 0.8398 0.3841 0.057 Uiso 0.25 1 calc PR . .
C21S C 0.0226(18) 0.850(3) 0.3810(7) 0.117(12) Uiso 0.25 1 d P . .
N22S N 0.0636(14) 0.835(3) 0.3661(5) 0.120(10) Uiso 0.25 1 d P . .

loop_
_atom_site_aniso_label
_atom_site_aniso_U_11
_atom_site_aniso_U_22
_atom_site_aniso_U_33
_atom_site_aniso_U_23
_atom_site_aniso_U_13
_atom_site_aniso_U_12
Fe1A 0.0264(3) 0.0303(3) 0.0331(3) -0.0021(3) 0.0052(3) -0.0020(2)
N2A 0.0282(18) 0.0278(19) 0.042(2) -0.0024(16) 0.0100(17) -0.0002(15)
C3A 0.027(2) 0.030(2) 0.045(3) 0.000(2) 0.006(2) 0.0011(18)
C4A 0.027(2) 0.043(3) 0.057(3) 0.008(2) 0.003(2) -0.002(2)
C5A 0.032(3) 0.052(3) 0.073(4) 0.010(3) 0.012(3) -0.006(2)
C6A 0.043(3) 0.042(3) 0.063(4) 0.009(2) 0.025(3) 0.001(2)
C7A 0.038(2) 0.026(2) 0.043(3) -0.0007(19) 0.012(2) -0.0006(18)
N8A 0.0235(18) 0.035(2) 0.037(2) -0.0003(16) 0.0008(16) 0.0006(15)
N9A 0.0263(18) 0.036(2) 0.035(2) -0.0001(17) 0.0038(16) -0.0025(15)
C10A 0.034(2) 0.036(3) 0.038(3) 0.000(2) 0.005(2) -0.0001(19)
C11A 0.039(3) 0.051(3) 0.030(3) 0.001(2) -0.001(2) -0.001(2)
C12A 0.036(3) 0.042(3) 0.038(3) -0.003(2) -0.003(2) -0.001(2)
C13A 0.040(3) 0.062(3) 0.033(3) 0.000(2) 0.007(2) -0.014(2)
C14A 0.067(4) 0.075(4) 0.068(4) 0.010(3) 0.007(3) -0.034(3)
C15A 0.037(3) 0.095(5) 0.108(6) -0.014(4) 0.029(3) -0.001(3)
C20A 0.070(4) 0.070(4) 0.040(3) -0.008(3) 0.024(3) -0.028(3)
C21A 0.063(4) 0.068(4) 0.040(3) 0.000(3) 0.002(3) -0.008(3)
C22A 0.081(5) 0.085(5) 0.060(4) -0.001(4) -0.009(4) 0.000(4)
C23A 0.077(4) 0.066(4) 0.056(4) 0.001(3) 0.002(3) -0.018(3)
N24A 0.0280(18) 0.031(2) 0.037(2) -0.0011(16) 0.0045(16) -0.0017(15)
C25A 0.029(2) 0.041(3) 0.041(3) 0.000(2) 0.004(2) -0.0007(19)
C26A 0.029(2) 0.050(3) 0.061(4) -0.003(3) 0.004(2) -0.002(2)
C27A 0.033(3) 0.052(3) 0.069(4) 0.001(3) 0.006(2) -0.014(2)
C28A 0.041(3) 0.045(3) 0.062(4) -0.004(3) 0.005(3) -0.011(2)
C29A 0.031(2) 0.039(3) 0.035(3) 0.001(2) 0.0038(19) -0.0019(19)
N30A 0.0241(19) 0.037(2) 0.060(3) -0.0090(19) 0.0027(18) -0.0004(16)
N31A 0.0236(18) 0.036(2) 0.039(2) -0.0022(17) 0.0004(16) -0.0029(15)
C32A 0.030(2) 0.031(3) 0.058(3) -0.006(2) 0.002(2) 0.0019(19)
C33A 0.035(3) 0.045(3) 0.140(7) -0.033(4) 0.012(3) 0.005(2)
C34A 0.028(3) 0.054(4) 0.139(7) -0.028(4) 0.015(3) 0.006(2)
C35A 0.032(2) 0.031(3) 0.065(4) -0.005(2) 0.008(2) 0.0025(19)
C36A 0.059(3) 0.045(3) 0.067(4) 0.005(3) -0.013(3) -0.009(3)
C37A 0.055(3) 0.039(3) 0.063(4) 0.003(3) 0.006(3) 0.001(2)
N38A 0.036(2) 0.028(2) 0.045(2) -0.0038(17) 0.0049(18) -0.0060(16)
N39A 0.0318(19) 0.028(2) 0.040(2) -0.0021(16) 0.0043(16) -0.0057(15)
C40A 0.043(3) 0.031(2) 0.039(3) 0.004(2) 0.011(2) 0.004(2)
C41A 0.048(3) 0.028(3) 0.061(4) -0.004(2) 0.014(3) 0.003(2)
C42A 0.053(3) 0.035(3) 0.051(3) -0.009(2) 0.007(2) -0.007(2)
C43A 0.038(3) 0.035(3) 0.060(3) 0.008(2) 0.013(2) 0.004(2)
C44A 0.053(4) 0.098(6) 0.124(7) -0.012(5) 0.040(4) -0.002(4)
C45A 0.065(4) 0.164(9) 0.084(6) 0.043(6) -0.027(4) -0.047(5)
Fe1B 0.0402(4) 0.0315(3) 0.0334(4) -0.0026(3) 0.0049(3) 0.0006(3)
N2B 0.040(2) 0.036(2) 0.035(2) -0.0009(17) 0.0026(17) 0.0045(17)
C3B 0.048(3) 0.038(3) 0.035(3) -0.001(2) 0.000(2) 0.006(2)
C4B 0.068(4) 0.040(3) 0.058(4) -0.002(3) 0.018(3) 0.011(3)
C5B 0.081(4) 0.059(4) 0.063(4) -0.002(3) 0.029(3) 0.022(3)
C6B 0.052(3) 0.054(3) 0.054(3) 0.005(3) 0.019(3) 0.011(3)
C7B 0.040(3) 0.045(3) 0.038(3) 0.002(2) 0.003(2) 0.003(2)
N8B 0.050(2) 0.033(2) 0.042(2) -0.0002(18) 0.0066(19) 0.0046(18)
N9B 0.047(2) 0.031(2) 0.039(2) -0.0025(17) 0.0042(19) 0.0048(18)
C10B 0.049(3) 0.030(3) 0.046(3) 0.000(2) -0.001(2) -0.003(2)
C11B 0.057(3) 0.034(3) 0.054(3) 0.003(2) -0.002(3) -0.002(2)
C12B 0.063(3) 0.033(3) 0.047(3) -0.008(2) -0.003(3) 0.005(2)
C13B 0.057(3) 0.037(3) 0.066(4) 0.004(3) 0.015(3) -0.002(2)
C14B 0.064(4) 0.053(4) 0.113(6) 0.002(4) 0.025(4) -0.008(3)
C15B 0.094(5) 0.057(4) 0.072(5) -0.003(3) 0.034(4) -0.006(3)
N16B 0.038(2) 0.038(2) 0.048(3) -0.0017(19) 0.0103(19) 0.0025(17)
N17B 0.039(2) 0.036(2) 0.041(2) -0.0014(18) 0.0080(18) 0.0018(17)
C18B 0.042(3) 0.037(3) 0.048(3) -0.004(2) 0.008(2) -0.004(2)
C19B 0.048(3) 0.044(3) 0.088(5) -0.008(3) 0.022(3) -0.007(2)
C20B 0.045(3) 0.054(3) 0.082(4) -0.001(3) 0.026(3) -0.004(3)
C21B 0.050(3) 0.035(3) 0.060(4) -0.002(2) 0.017(3) -0.003(2)
C22B 0.051(3) 0.046(3) 0.054(3) 0.000(3) 0.007(3) 0.006(2)
C23B 0.089(4) 0.042(3) 0.050(4) 0.004(3) 0.014(3) 0.010(3)
N24B 0.044(2) 0.031(2) 0.031(2) 0.0006(16) 0.0076(17) -0.0062(17)
C25B 0.038(3) 0.032(2) 0.036(3) -0.0013(19) 0.007(2) -0.0056(19)
C26B 0.044(3) 0.043(3) 0.047(3) -0.005(2) 0.013(2) -0.004(2)
C27B 0.054(3) 0.052(3) 0.049(3) -0.004(3) 0.019(3) -0.005(3)
C28B 0.060(3) 0.050(3) 0.037(3) -0.005(2) 0.015(3) -0.006(3)
C29B 0.047(3) 0.031(3) 0.038(3) -0.002(2) 0.008(2) -0.005(2)
N30B 0.034(2) 0.037(2) 0.041(2) -0.0005(17) 0.0080(18) -0.0006(16)
N31B 0.038(2) 0.037(2) 0.036(2) -0.0032(17) 0.0079(18) -0.0020(17)
C32B 0.040(3) 0.048(3) 0.030(3) 0.000(2) 0.003(2) -0.004(2)
C33B 0.035(3) 0.075(4) 0.039(3) 0.001(3) 0.001(2) 0.001(3)
C34B 0.031(3) 0.069(4) 0.047(3) -0.003(3) 0.005(2) -0.001(2)
C35B 0.035(3) 0.076(4) 0.031(3) 0.000(3) 0.003(2) -0.003(2)
C36B 0.075(4) 0.094(5) 0.086(5) -0.041(4) 0.041(4) -0.021(4)
C37B 0.063(4) 0.109(6) 0.060(4) 0.026(4) 0.025(3) 0.006(4)
N38B 0.048(2) 0.038(2) 0.032(2) -0.0021(17) 0.0034(19) -0.0034(18)
N39B 0.047(2) 0.039(2) 0.034(2) 0.0009(18) 0.0052(19) 0.0009(18)
C40B 0.048(3) 0.040(3) 0.039(3) 0.006(2) 0.001(2) 0.000(2)
C41B 0.055(3) 0.046(3) 0.038(3) 0.003(2) -0.004(2) -0.006(2)
C42B 0.061(3) 0.043(3) 0.029(3) 0.001(2) 0.004(2) -0.009(2)
C43B 0.056(14) 0.08(2) 0.038(11) 0.000(5) -0.002(4) 0.018(6)
C44B 0.091(11) 0.058(8) 0.17(2) -0.016(10) 0.036(13) 0.019(8)
C45B 0.062(8) 0.115(15) 0.114(18) 0.000(12) 0.028(10) -0.007(9)
Fe1C 0.0359(3) 0.0339(4) 0.0338(4) 0.0028(3) 0.0059(3) -0.0011(3)
N2C 0.042(2) 0.038(2) 0.032(2) 0.0029(17) 0.0033(17) -0.0032(17)
C3C 0.043(3) 0.041(3) 0.035(3) 0.001(2) 0.005(2) 0.001(2)
C4C 0.062(3) 0.041(3) 0.048(3) 0.001(2) 0.018(3) -0.009(2)
C5C 0.055(3) 0.061(4) 0.050(3) 0.005(3) 0.019(3) -0.014(3)
C6C 0.049(3) 0.049(3) 0.046(3) 0.004(2) 0.016(2) -0.002(2)
C7C 0.037(2) 0.044(3) 0.032(3) 0.002(2) 0.006(2) 0.000(2)
N8C 0.047(2) 0.037(2) 0.038(2) 0.0028(17) 0.0111(19) -0.0026(18)
N9C 0.041(2) 0.032(2) 0.039(2) -0.0002(17) 0.0077(18) -0.0054(17)
C10C 0.040(3) 0.040(3) 0.039(3) -0.004(2) -0.001(2) 0.000(2)
C11C 0.054(3) 0.030(3) 0.054(3) 0.001(2) 0.006(3) -0.001(2)
C12C 0.059(3) 0.031(3) 0.046(3) 0.006(2) 0.010(3) -0.005(2)
C13C 0.045(8) 0.028(6) 0.084(14) -0.007(4) 0.017(4) -0.002(3)
C14C 0.088(6) 0.062(5) 0.070(6) -0.001(4) 0.043(5) -0.007(5)
C15C 0.043(5) 0.060(6) 0.159(11) 0.029(6) 0.026(5) 0.006(4)
N16C 0.035(2) 0.039(2) 0.044(2) 0.0049(18) 0.0095(18) -0.0007(17)
N17C 0.0311(19) 0.039(2) 0.038(2) 0.0027(17) 0.0069(17) -0.0007(16)
C18C 0.039(3) 0.040(3) 0.048(3) 0.001(2) 0.008(2) 0.004(2)
C19C 0.049(3) 0.040(3) 0.070(4) 0.008(3) 0.023(3) 0.009(2)
C20C 0.043(3) 0.052(3) 0.057(3) 0.002(3) 0.019(3) 0.007(2)
C21C 0.047(3) 0.031(3) 0.069(4) 0.002(2) 0.021(3) 0.003(2)
C22C 0.045(3) 0.046(3) 0.071(4) -0.005(3) 0.011(3) -0.005(2)
C23C 0.097(5) 0.038(3) 0.064(4) -0.005(3) 0.033(4) -0.011(3)
N24C 0.039(2) 0.034(2) 0.034(2) 0.0006(17) 0.0075(17) 0.0029(16)
C25C 0.042(3) 0.037(3) 0.037(3) 0.000(2) 0.008(2) 0.005(2)
C26C 0.050(3) 0.062(4) 0.037(3) 0.006(2) 0.011(2) 0.004(3)
C27C 0.044(3) 0.071(4) 0.051(4) 0.007(3) 0.018(3) 0.000(3)
C28C 0.035(3) 0.054(3) 0.052(3) 0.008(3) 0.010(2) 0.002(2)
C29C 0.035(2) 0.041(3) 0.045(3) 0.004(2) 0.007(2) 0.007(2)
N30C 0.031(2) 0.054(3) 0.035(2) 0.0055(19) 0.0033(17) 0.0008(18)
N31C 0.032(2) 0.049(2) 0.039(2) 0.0016(19) 0.0075(18) -0.0014(18)
C32C 0.038(3) 0.076(4) 0.034(3) 0.003(3) 0.002(2) -0.003(3)
C33C 0.043(3) 0.103(5) 0.037(3) 0.006(3) -0.001(2) -0.006(3)
C34C 0.034(3) 0.089(4) 0.043(3) 0.005(3) 0.000(2) -0.007(3)
C35C 0.042(3) 0.109(5) 0.040(3) 0.010(3) 0.003(3) -0.011(3)
C36C 0.062(4) 0.120(6) 0.057(4) -0.008(4) 0.016(3) 0.011(4)
C37C 0.083(5) 0.107(6) 0.078(5) 0.010(4) 0.021(4) -0.035(4)
N38C 0.042(2) 0.037(2) 0.033(2) 0.0014(17) 0.0044(18) 0.0019(17)
N39C 0.042(2) 0.038(2) 0.033(2) -0.0006(17) 0.0055(18) -0.0041(18)
C40C 0.046(3) 0.039(3) 0.035(3) -0.004(2) 0.001(2) 0.000(2)
C41C 0.048(3) 0.049(3) 0.032(3) -0.002(2) -0.003(2) 0.005(2)
C42C 0.051(3) 0.045(3) 0.035(3) 0.001(2) 0.007(2) 0.004(2)
C43C 0.044(3) 0.074(4) 0.040(3) 0.005(3) 0.001(2) -0.013(3)
C44C 0.058(4) 0.110(6) 0.116(7) 0.015(5) 0.040(4) 0.014(4)
C45C 0.102(6) 0.071(5) 0.113(7) 0.003(4) 0.030(5) -0.035(4)
Fe1D 0.0238(3) 0.0344(4) 0.0407(4) 0.0045(3) 0.0035(3) 0.0002(3)
N2D 0.0245(18) 0.038(2) 0.037(2) 0.0009(17) 0.0035(16) 0.0001(15)
C3D 0.029(2) 0.036(3) 0.041(3) 0.000(2) 0.005(2) -0.0006(19)
C4D 0.024(2) 0.046(3) 0.074(4) 0.002(3) 0.008(2) 0.000(2)
C5D 0.033(3) 0.049(3) 0.089(5) 0.001(3) 0.017(3) 0.008(2)
C6D 0.037(3) 0.041(3) 0.067(4) -0.001(3) 0.008(2) 0.006(2)
C7D 0.037(2) 0.037(3) 0.035(3) 0.002(2) 0.004(2) 0.000(2)
N8D 0.0236(18) 0.038(2) 0.053(3) 0.0045(18) 0.0071(17) -0.0028(16)
N9D 0.0240(18) 0.036(2) 0.045(2) 0.0021(17) 0.0065(16) -0.0007(15)
C10D 0.029(2) 0.040(3) 0.055(3) 0.002(2) 0.008(2) -0.003(2)
C11D 0.038(3) 0.043(3) 0.096(5) 0.012(3) 0.021(3) -0.002(2)
C12D 0.029(2) 0.050(3) 0.082(4) 0.009(3) 0.012(3) -0.008(2)
C13D 0.031(3) 0.039(3) 0.085(4) 0.013(3) 0.015(3) 0.006(2)
C14D 0.049(3) 0.043(3) 0.090(5) -0.004(3) -0.012(3) 0.008(3)
C15D 0.052(3) 0.046(3) 0.068(4) 0.005(3) 0.020(3) 0.005(3)
N16D 0.0277(19) 0.038(2) 0.051(3) 0.0005(18) 0.0030(18) -0.0022(16)
N17D 0.031(2) 0.028(2) 0.057(3) 0.0028(18) 0.0082(18) -0.0047(16)
C18D 0.035(3) 0.042(3) 0.068(4) -0.003(3) 0.013(2) -0.007(2)
C19D 0.048(3) 0.032(3) 0.077(4) -0.001(3) 0.018(3) -0.006(2)
C20D 0.044(3) 0.027(2) 0.062(4) -0.003(2) 0.005(2) -0.002(2)
C21D 0.044(3) 0.038(3) 0.161(7) -0.013(4) 0.041(4) -0.009(3)
C22D 0.213(13) 0.110(8) 0.59(3) 0.150(14) 0.315(19) 0.084(9)
C23D 0.046(5) 0.212(14) 0.41(2) -0.194(16) -0.084(9) 0.044(6)
N24D 0.029(2) 0.032(2) 0.052(3) 0.0071(18) 0.0034(19) 0.0000(16)
C25D 0.030(2) 0.031(2) 0.059(3) 0.007(2) 0.011(2) -0.0012(19)
C26D 0.033(3) 0.049(3) 0.082(4) 0.007(3) 0.019(3) -0.001(2)
C27D 0.030(3) 0.053(3) 0.092(5) 0.013(3) 0.012(3) 0.006(2)
C28D 0.030(3) 0.057(4) 0.078(4) 0.016(3) -0.004(3) 0.002(2)
C29D 0.029(2) 0.038(3) 0.058(3) 0.012(2) 0.004(2) -0.002(2)
N30D 0.029(2) 0.050(3) 0.047(3) 0.010(2) -0.0067(18) -0.0024(18)
N31D 0.0251(19) 0.042(2) 0.047(3) 0.0038(19) -0.0019(17) -0.0046(16)
C32D 0.046(3) 0.043(3) 0.042(3) 0.003(2) -0.002(2) -0.007(2)
C33D 0.046(3) 0.065(4) 0.042(3) 0.006(3) -0.009(3) -0.010(3)
C34D 0.039(3) 0.059(4) 0.058(4) 0.014(3) -0.014(3) -0.009(2)
C35D 0.050(3) 0.068(4) 0.036(3) -0.002(3) 0.000(2) 0.004(3)
C36D 0.089(5) 0.064(4) 0.074(5) -0.005(4) -0.001(4) 0.023(4)
C37D 0.059(4) 0.095(5) 0.074(5) 0.018(4) 0.023(3) 0.002(4)
N38D 0.034(2) 0.041(2) 0.055(3) 0.003(2) 0.013(2) 0.0023(17)
N39D 0.032(2) 0.041(2) 0.045(3) 0.0023(18) 0.0086(18) 0.0038(17)
C40D 0.047(3) 0.063(4) 0.043(3) 0.003(3) 0.005(2) 0.007(3)
C41D 0.062(4) 0.083(5) 0.045(3) -0.002(3) 0.013(3) 0.009(3)
C42D 0.056(3) 0.064(4) 0.059(4) 0.001(3) 0.027(3) 0.006(3)
C43D 0.057(9) 0.112(15) 0.038(7) -0.012(6) -0.007(5) 0.029(7)
C44D 0.096(8) 0.112(10) 0.049(6) 0.020(6) 0.010(6) 0.060(8)
C45D 0.027(5) 0.081(8) 0.189(16) -0.017(9) -0.009(7) 0.006(5)
P1 0.0477(8) 0.0495(8) 0.0398(8) 0.0036(6) 0.0068(6) -0.0034(6)
F1 0.122(4) 0.144(4) 0.067(3) -0.005(3) 0.012(2) 0.083(3)
F2 0.0489(18) 0.101(3) 0.055(2) 0.0120(19) -0.0049(15) -0.0202(18)
F3 0.087(3) 0.090(3) 0.054(2) -0.0057(19) 0.0122(19) 0.024(2)
F4 0.071(2) 0.070(2) 0.049(2) -0.0014(16) -0.0065(16) -0.0128(18)
F5 0.110(3) 0.064(2) 0.062(2) 0.0190(18) -0.002(2) -0.030(2)
F6 0.076(2) 0.097(3) 0.063(2) 0.031(2) 0.0008(18) -0.030(2)
P2 0.0449(8) 0.0455(8) 0.0632(10) 0.0009(7) 0.0042(7) 0.0030(6)
F7 0.102(3) 0.102(3) 0.071(3) 0.010(2) 0.020(2) -0.031(2)
F8 0.063(2) 0.0499(19) 0.089(3) -0.0113(18) 0.0102(18) 0.0032(16)
F9 0.078(2) 0.090(3) 0.073(3) 0.006(2) 0.026(2) -0.001(2)
F10 0.094(3) 0.052(2) 0.095(3) -0.013(2) -0.015(2) 0.0034(19)
F11 0.055(2) 0.061(2) 0.100(3) -0.003(2) -0.0137(19) 0.0122(16)
F12 0.0496(19) 0.081(3) 0.097(3) 0.002(2) -0.0045(19) 0.0105(18)
P3 0.0363(6) 0.0360(7) 0.0432(8) -0.0046(5) 0.0014(6) 0.0041(5)
F13 0.0468(17) 0.0465(17) 0.063(2) -0.0169(14) 0.0063(14) -0.0046(13)
F14 0.077(2) 0.088(3) 0.081(3) -0.013(2) 0.041(2) -0.032(2)
F15 0.072(2) 0.0453(18) 0.073(2) -0.0204(16) -0.0161(17) 0.0083(16)
F16 0.174(4) 0.057(2) 0.063(2) 0.0111(18) 0.047(3) -0.003(2)
F17 0.066(2) 0.060(2) 0.144(4) -0.040(2) -0.038(2) 0.0297(18)
F18 0.0340(15) 0.0427(17) 0.098(3) 0.0014(17) -0.0007(16) 0.0007(13)
P5 0.0417(7) 0.0435(7) 0.0402(7) 0.0016(6) 0.0095(6) 0.0017(6)
F25 0.070(2) 0.069(2) 0.058(2) -0.0070(17) 0.0201(17) 0.0194(17)
F26 0.0486(18) 0.073(2) 0.055(2) 0.0018(16) -0.0042(15) 0.0081(16)
F27 0.066(2) 0.0510(18) 0.0501(19) -0.0041(14) 0.0160(15) 0.0095(15)
F28 0.0487(17) 0.0548(18) 0.0452(18) 0.0047(14) 0.0029(14) -0.0023(14)
F29 0.075(2) 0.0477(18) 0.0477(19) 0.0068(14) 0.0114(16) -0.0107(15)
F30 0.0569(19) 0.067(2) 0.059(2) 0.0070(16) 0.0139(16) -0.0177(16)
C1S 0.102(7) 0.151(10) 0.156(10) 0.040(8) 0.002(6) 0.045(7)
C2S 0.081(6) 0.133(8) 0.109(7) 0.039(6) -0.003(5) -0.036(5)
O3S 0.082(3) 0.057(3) 0.069(3) 0.009(2) 0.020(2) -0.003(2)
C4S 0.203(11) 0.050(4) 0.080(6) 0.014(4) 0.046(6) 0.004(5)
C5S 0.136(8) 0.119(8) 0.136(8) 0.067(6) 0.077(7) 0.072(7)
C6S 0.127(8) 0.111(7) 0.129(8) -0.046(6) 0.081(7) -0.038(6)
C7S 0.115(7) 0.130(8) 0.070(5) -0.015(5) 0.035(5) -0.051(6)
O8S 0.098(4) 0.116(5) 0.094(4) -0.019(3) 0.057(3) -0.024(4)
C9S 0.090(6) 0.163(10) 0.079(6) -0.036(6) 0.012(5) -0.016(7)
C10S 0.150(9) 0.102(7) 0.100(7) 0.007(5) 0.055(6) 0.011(6)
C11S 0.048(4) 0.115(6) 0.072(5) 0.025(4) -0.003(3) 0.003(4)
C12S 0.052(4) 0.072(4) 0.048(4) 0.002(3) -0.003(3) 0.015(3)
N13S 0.058(3) 0.099(4) 0.054(3) -0.001(3) -0.003(3) 0.020(3)

loop_
_atom_type_symbol
_atom_type_description
_atom_type_scat_dispersion_real
_atom_type_scat_dispersion_imag
_atom_type_scat_source
C C 0.0033 0.0016 'International Tables Vol C Tables 4.2.6.8 and 6.1.1.4'
H H 0.0000 0.0000 'International Tables Vol C Tables 4.2.6.8 and 6.1.1.4'
F F 0.0171 0.0103 'International Tables Vol C Tables 4.2.6.8 and 6.1.1.4'
Fe Fe 0.3463 0.8444 'International Tables Vol C Tables 4.2.6.8 and 6.1.1.4'
N N 0.0061 0.0033 'International Tables Vol C Tables 4.2.6.8 and 6.1.1.4'
P P 0.1023 0.0942 'International Tables Vol C Tables 4.2.6.8 and 6.1.1.4'
O O 0.0106 0.0060 'International Tables Vol C Tables 4.2.6.8 and 6.1.1.4'

loop_
_geom_angle_atom_site_label_1
_geom_angle_atom_site_label_2
_geom_angle_atom_site_label_3
_geom_angle
_geom_angle_site_symmetry_1
_geom_angle_site_symmetry_3
_geom_angle_publ_flag
N24A Fe1A N2A 175.00(14) . . ?
N24A Fe1A N17A 107.16(14) . . ?
N2A Fe1A N17A 73.72(15) . . ?
N24A Fe1A N9A 105.74(14) . . ?
N2A Fe1A N9A 73.44(14) . . ?
N17A Fe1A N9A 147.09(14) . . ?
N24A Fe1A N31A 73.89(13) . . ?
N2A Fe1A N31A 110.95(13) . . ?
N17A Fe1A N31A 98.83(14) . . ?
N9A Fe1A N31A 90.88(14) . . ?
N24A Fe1A N39A 73.42(13) . . ?
N2A Fe1A N39A 101.68(13) . . ?
N17A Fe1A N39A 93.16(14) . . ?
N9A Fe1A N39A 95.42(14) . . ?
N31A Fe1A N39A 147.21(13) . . ?
C3A N2A C7A 117.9(4) . . ?
C3A N2A Fe1A 120.9(3) . . ?
C7A N2A Fe1A 119.8(3) . . ?
N2A C3A C4A 123.9(4) . . ?
N2A C3A N8A 112.4(4) . . ?
C4A C3A N8A 123.6(4) . . ?
C5A C4A C3A 116.6(5) . . ?
C4A C5A C6A 121.9(5) . . ?
C7A C6A C5A 116.3(5) . . ?
N2A C7A C6A 123.5(5) . . ?
N2A C7A N16A 113.0(4) . . ?
C6A C7A N16A 123.4(4) . . ?
C12A N8A N9A 110.6(4) . . ?
C12A N8A C3A 130.3(4) . . ?
N9A N8A C3A 119.1(4) . . ?
C10A N9A N8A 105.5(4) . . ?
C10A N9A Fe1A 141.2(3) . . ?
N8A N9A Fe1A 113.2(3) . . ?
N9A C10A C11A 110.4(4) . . ?
N9A C10A C13A 121.2(4) . . ?
C11A C10A C13A 128.4(4) . . ?
C12A C11A C10A 106.1(4) . . ?
N8A C12A C11A 107.5(4) . . ?
C10A C13A C14A 111.3(4) . . ?
C10A C13A C15A 108.3(4) . . ?
C14A C13A C15A 112.0(5) . . ?
C20A N16A N17A 110.8(4) . . ?
C20A N16A C7A 130.5(4) . . ?
N17A N16A C7A 118.6(4) . . ?
C18A N17A N16A 105.2(4) . . ?
C18A N17A Fe1A 140.8(3) . . ?
N16A N17A Fe1A 114.0(3) . . ?
N17A C18A C19A 110.6(5) . . ?
N17A C18A C21A 121.1(5) . . ?
C19A C18A C21A 128.2(5) . . ?
C20A C19A C18A 105.6(6) . . ?
C19A C20A N16A 107.7(5) . . ?
C18A C21A C22A 110.8(5) . . ?
C18A C21A C23A 110.6(5) . . ?
C22A C21A C23A 109.1(5) . . ?
C25A N24A C29A 118.3(4) . . ?
C25A N24A Fe1A 120.6(3) . . ?
C29A N24A Fe1A 120.9(3) . . ?
N24A C25A C26A 123.7(4) . . ?
N24A C25A N30A 113.1(4) . . ?
C26A C25A N30A 123.2(4) . . ?
C25A C26A C27A 116.5(5) . . ?
C28A C27A C26A 121.5(5) . . ?
C27A C28A C29A 117.2(5) . . ?
N24A C29A C28A 122.9(4) . . ?
N24A C29A N38A 113.4(4) . . ?
C28A C29A N38A 123.7(4) . . ?
C34A N30A N31A 110.8(4) . . ?
C34A N30A C25A 129.7(4) . . ?
N31A N30A C25A 119.4(4) . . ?
C32A N31A N30A 106.3(3) . . ?
C32A N31A Fe1A 140.6(3) . . ?
N30A N31A Fe1A 112.7(3) . . ?
N31A C32A C33A 109.4(4) . . ?
N31A C32A C35A 122.1(4) . . ?
C33A C32A C35A 128.4(4) . . ?
C34A C33A C32A 106.8(5) . . ?
N30A C34A C33A 106.6(5) . . ?
C32A C35A C36A 110.4(4) . . ?
C32A C35A C37A 110.6(4) . . ?
C36A C35A C37A 111.7(4) . . ?
C42A N38A N39A 110.9(4) . . ?
C42A N38A C29A 130.4(4) . . ?
N39A N38A C29A 118.7(4) . . ?
C40A N39A N38A 105.0(4) . . ?
C40A N39A Fe1A 141.5(3) . . ?
N38A N39A Fe1A 113.4(3) . . ?
N39A C40A C41A 110.4(4) . . ?
N39A C40A C43A 121.3(4) . . ?
C41A C40A C43A 128.2(4) . . ?
C42A C41A C40A 106.0(4) . . ?
C41A C42A N38A 107.7(4) . . ?
C40A C43A C45A 109.9(4) . . ?
C40A C43A C44A 111.4(5) . . ?
C45A C43A C44A 110.7(6) . . ?
N24B Fe1B N2B 175.48(15) . . ?
N24B Fe1B N17B 110.69(14) . . ?
N2B Fe1B N17B 73.52(15) . . ?
N24B Fe1B N31B 73.50(14) . . ?
N2B Fe1B N31B 108.35(15) . . ?
N17B Fe1B N31B 93.10(15) . . ?
N24B Fe1B N39B 73.44(15) . . ?
N2B Fe1B N39B 105.32(15) . . ?
N17B Fe1B N39B 89.95(15) . . ?
N31B Fe1B N39B 145.65(15) . . ?
N24B Fe1B N9B 102.34(14) . . ?
N2B Fe1B N9B 73.47(15) . . ?
N17B Fe1B N9B 146.97(15) . . ?
N31B Fe1B N9B 96.29(15) . . ?
N39B Fe1B N9B 99.58(15) . . ?
C3B N2B C7B 118.4(4) . . ?
C3B N2B Fe1B 121.1(3) . . ?
C7B N2B Fe1B 120.5(3) . . ?
N2B C3B C4B 123.2(5) . . ?
N2B C3B N8B 113.1(4) . . ?
C4B C3B N8B 123.7(5) . . ?
C5B C4B C3B 117.4(5) . . ?
C4B C5B C6B 121.5(5) . . ?
C7B C6B C5B 116.3(5) . . ?
N2B C7B C6B 123.1(5) . . ?
N2B C7B N16B 112.7(4) . . ?
C6B C7B N16B 124.2(5) . . ?
C12B N8B N9B 110.7(4) . . ?
C12B N8B C3B 129.9(4) . . ?
N9B N8B C3B 119.4(4) . . ?
C10B N9B N8B 105.7(4) . . ?
C10B N9B Fe1B 141.4(3) . . ?
N8B N9B Fe1B 112.8(3) . . ?
N9B C10B C11B 109.6(5) . . ?
N9B C10B C13B 121.5(4) . . ?
C11B C10B C13B 128.8(5) . . ?
C12B C11B C10B 105.9(5) . . ?
N8B C12B C11B 108.1(5) . . ?
C10B C13B C15B 109.5(5) . . ?
C10B C13B C14B 112.1(5) . . ?
C15B C13B C14B 110.3(5) . . ?
C20B N16B N17B 110.8(4) . . ?
C20B N16B C7B 130.8(4) . . ?
N17B N16B C7B 118.3(4) . . ?
C18B N17B N16B 106.2(4) . . ?
C18B N17B Fe1B 138.7(3) . . ?
N16B N17B Fe1B 115.0(3) . . ?
N17B C18B C19B 109.2(4) . . ?
N17B C18B C21B 119.6(4) . . ?
C19B C18B C21B 131.1(5) . . ?
C20B C19B C18B 106.9(5) . . ?
N16B C20B C19B 106.9(5) . . ?
C18B C21B C22B 111.3(4) . . ?
C18B C21B C23B 109.3(4) . . ?
C22B C21B C23B 111.4(4) . . ?
C29B N24B C25B 118.5(4) . . ?
C29B N24B Fe1B 120.8(3) . . ?
C25B N24B Fe1B 120.5(3) . . ?
N24B C25B C26B 123.4(5) . . ?
N24B C25B N30B 112.1(4) . . ?
C26B C25B N30B 124.5(4) . . ?
C25B C26B C27B 116.9(5) . . ?
C28B C27B C26B 121.0(5) . . ?
C27B C28B C29B 117.8(5) . . ?
N24B C29B C28B 122.4(5) . . ?
N24B C29B N38B 112.9(4) . . ?
C28B C29B N38B 124.6(5) . . ?
C34B N30B N31B 110.8(4) . . ?
C34B N30B C25B 130.2(4) . . ?
N31B N30B C25B 118.4(4) . . ?
C32B N31B N30B 105.3(4) . . ?
C32B N31B Fe1B 140.7(3) . . ?
N30B N31B Fe1B 113.8(3) . . ?
N31B C32B C33B 110.6(4) . . ?
N31B C32B C35B 120.6(4) . . ?
C33B C32B C35B 128.8(5) . . ?
C34B C33B C32B 106.0(5) . . ?
N30B C34B C33B 107.3(4) . . ?
C32B C35B C37B 111.1(5) . . ?
C32B C35B C36B 109.8(5) . . ?
C37B C35B C36B 111.8(5) . . ?
C42B N38B N39B 110.1(4) . . ?
C42B N38B C29B 130.2(4) . . ?
N39B N38B C29B 119.5(4) . . ?
C40B N39B N38B 106.5(4) . . ?
C40B N39B Fe1B 140.0(3) . . ?
N38B N39B Fe1B 113.0(3) . . ?
N39B C40B C41B 110.0(4) . . ?
N39B C40B C43B 121.9(10) . . ?
C41B C40B C43B 128.1(10) . . ?
N39B C40B C43E 121.4(14) . . ?
C41B C40B C43E 128.6(14) . . ?
C42B C41B C40B 106.2(5) . . ?
C41B C42B N38B 107.3(5) . . ?
C40B C43B C45B 111.1(12) . . ?
C40B C43B C44B 109.7(12) . . ?
C45B C43B C44B 110.5(12) . . ?
C40B C43E C45E 110.5(16) . . ?
C40B C43E C44E 109.8(17) . . ?
C45E C43E C44E 109.6(17) . . ?
N24C Fe1C N2C 175.97(15) . . ?
N24C Fe1C N31C 73.51(15) . . ?
N2C Fe1C N31C 110.17(15) . . ?
N24C Fe1C N17C 109.02(14) . . ?
N2C Fe1C N17C 72.88(14) . . ?
N31C Fe1C N17C 91.95(15) . . ?
N24C Fe1C N9C 104.69(14) . . ?
N2C Fe1C N9C 73.59(15) . . ?
N31C Fe1C N9C 95.92(15) . . ?
N17C Fe1C N9C 146.25(14) . . ?
N24C Fe1C N39C 73.54(14) . . ?
N2C Fe1C N39C 103.05(14) . . ?
N31C Fe1C N39C 145.95(15) . . ?
N17C Fe1C N39C 90.73(15) . . ?
N9C Fe1C N39C 100.48(15) . . ?
C7C N2C C3C 118.3(4) . . ?
C7C N2C Fe1C 121.3(3) . . ?
C3C N2C Fe1C 120.4(3) . . ?
N2C C3C C4C 122.8(5) . . ?
N2C C3C N8C 113.1(4) . . ?
C4C C3C N8C 124.1(5) . . ?
C5C C4C C3C 117.6(5) . . ?
C4C C5C C6C 120.9(5) . . ?
C7C C6C C5C 116.5(5) . . ?
N2C C7C C6C 123.8(5) . . ?
N2C C7C N16C 112.3(4) . . ?
C6C C7C N16C 123.8(4) . . ?
C12C N8C N9C 110.9(4) . . ?
C12C N8C C3C 130.1(4) . . ?
N9C N8C C3C 118.8(4) . . ?
C10C N9C N8C 105.4(4) . . ?
C10C N9C Fe1C 140.8(3) . . ?
N8C N9C Fe1C 113.8(3) . . ?
N9C C10C C11C 110.2(4) . . ?
N9C C10C C13C 121.9(6) . . ?
C11C C10C C13C 127.8(6) . . ?
N9C C10C C13E 119.3(13) . . ?
C11C C10C C13E 130.4(13) . . ?
C12C C11C C10C 105.9(4) . . ?
C11C C12C N8C 107.6(4) . . ?
C10C C13C C14C 110.5(8) . . ?
C10C C13C C15C 113.2(8) . . ?
C14C C13C C15C 108.5(9) . . ?
C10C C13E C15E 105.3(16) . . ?
C10C C13E C14E 107.4(17) . . ?
C15E C13E C14E 110.9(18) . . ?
C20C N16C N17C 111.6(4) . . ?
C20C N16C C7C 130.3(4) . . ?
N17C N16C C7C 118.1(4) . . ?
C18C N17C N16C 105.2(4) . . ?
C18C N17C Fe1C 139.0(3) . . ?
N16C N17C Fe1C 114.8(3) . . ?
N17C C18C C19C 110.3(4) . . ?
N17C C18C C21C 119.9(4) . . ?
C19C C18C C21C 129.8(5) . . ?
C20C C19C C18C 106.4(5) . . ?
N16C C20C C19C 106.5(4) . . ?
C18C C21C C22C 111.9(4) . . ?
C18C C21C C23C 109.2(5) . . ?
C22C C21C C23C 111.1(4) . . ?
C25C N24C C29C 118.0(4) . . ?
C25C N24C Fe1C 121.0(3) . . ?
C29C N24C Fe1C 120.8(3) . . ?
N24C C25C C26C 123.0(5) . . ?
N24C C25C N38C 112.8(4) . . ?
C26C C25C N38C 124.1(5) . . ?
C25C C26C C27C 117.5(5) . . ?
C26C C27C C28C 121.1(5) . . ?
C29C C28C C27C 117.1(5) . . ?
N24C C29C C28C 123.3(5) . . ?
N24C C29C N30C 112.2(4) . . ?
C28C C29C N30C 124.5(5) . . ?
C34C N30C N31C 110.4(4) . . ?
C34C N30C C29C 131.0(4) . . ?
N31C N30C C29C 118.3(4) . . ?
C32C N31C N30C 105.2(4) . . ?
C32C N31C Fe1C 140.5(3) . . ?
N30C N31C Fe1C 114.2(3) . . ?
N31C C32C C33C 110.6(5) . . ?
N31C C32C C35C 120.1(5) . . ?
C33C C32C C35C 129.4(5) . . ?
C34C C33C C32C 106.1(5) . . ?
C33C C34C N30C 107.7(5) . . ?
C32C C35C C36C 111.0(5) . . ?
C32C C35C C37C 110.6(6) . . ?
C36C C35C C37C 111.0(6) . . ?
C42C N38C N39C 110.2(4) . . ?
C42C N38C C25C 130.4(4) . . ?
N39C N38C C25C 118.9(4) . . ?
C40C N39C N38C 105.9(4) . . ?
C40C N39C Fe1C 140.2(3) . . ?
N38C N39C Fe1C 113.4(3) . . ?
N39C C40C C41C 109.9(4) . . ?
N39C C40C C43C 122.1(4) . . ?
C41C C40C C43C 128.0(5) . . ?
C42C C41C C40C 106.4(4) . . ?
C41C C42C N38C 107.6(4) . . ?
C40C C43C C44C 111.0(5) . . ?
C40C C43C C45C 110.5(5) . . ?
C44C C43C C45C 110.9(6) . . ?
N24D Fe1D N2D 176.51(15) . . ?
N24D Fe1D N39D 73.98(15) . . ?
N2D Fe1D N39D 107.54(14) . . ?
N24D Fe1D N31D 73.90(15) . . ?
N2D Fe1D N31D 104.62(14) . . ?
N39D Fe1D N31D 147.84(14) . . ?
N24D Fe1D N9D 109.27(14) . . ?
N2D Fe1D N9D 73.75(14) . . ?
N39D Fe1D N9D 98.94(15) . . ?
N31D Fe1D N9D 90.05(14) . . ?
N24D Fe1D N17D 103.92(14) . . ?
N2D Fe1D N17D 72.98(14) . . ?
N39D Fe1D N17D 93.10(15) . . ?
N31D Fe1D N17D 96.10(15) . . ?
N9D Fe1D N17D 146.65(13) . . ?
C7D N2D C3D 118.2(4) . . ?
C7D N2D Fe1D 121.5(3) . . ?
C3D N2D Fe1D 120.3(3) . . ?
N2D C3D C4D 123.3(4) . . ?
N2D C3D N8D 113.4(4) . . ?
C4D C3D N8D 123.1(4) . . ?
C5D C4D C3D 116.4(5) . . ?
C4D C5D C6D 121.8(5) . . ?
C7D C6D C5D 117.1(5) . . ?
N2D C7D C6D 123.1(4) . . ?
N2D C7D N16D 112.9(4) . . ?
C6D C7D N16D 124.0(4) . . ?
C12D N8D N9D 110.5(4) . . ?
C12D N8D C3D 130.1(4) . . ?
N9D N8D C3D 119.2(3) . . ?
C10D N9D N8D 105.7(3) . . ?
C10D N9D Fe1D 141.2(3) . . ?
N8D N9D Fe1D 113.1(3) . . ?
N9D C10D C11D 110.5(4) . . ?
N9D C10D C13D 122.1(4) . . ?
C11D C10D C13D 127.3(5) . . ?
C12D C11D C10D 106.1(5) . . ?
C11D C12D N8D 107.2(4) . . ?
C10D C13D C14D 110.1(5) . . ?
C10D C13D C15D 111.7(4) . . ?
C14D C13D C15D 110.7(5) . . ?
C20D N16D N17D 110.1(4) . . ?
C20D N16D C7D 130.3(4) . . ?
N17D N16D C7D 119.5(4) . . ?
C18D N17D N16D 106.2(4) . . ?
C18D N17D Fe1D 140.7(3) . . ?
N16D N17D Fe1D 113.1(3) . . ?
N17D C18D C19D 110.3(4) . . ?
N17D C18D C21D 121.1(5) . . ?
C19D C18D C21D 128.6(5) . . ?
C20D C19D C18D 106.0(4) . . ?
C19D C20D N16D 107.4(4) . . ?
C22D C21D C23D 110.9(10) . . ?
C22D C21D C18D 110.9(7) . . ?
C23D C21D C18D 109.9(7) . . ?
C25D N24D C29D 119.4(4) . . ?
C25D N24D Fe1D 119.9(3) . . ?
C29D N24D Fe1D 119.8(3) . . ?
N24D C25D C26D 122.5(5) . . ?
N24D C25D N38D 113.3(4) . . ?
C26D C25D N38D 124.1(5) . . ?
C27D C26D C25D 116.6(5) . . ?
C28D C27D C26D 121.8(5) . . ?
C27D C28D C29D 117.5(5) . . ?
N24D C29D C28D 122.1(5) . . ?
N24D C29D N30D 113.9(4) . . ?
C28D C29D N30D 124.0(5) . . ?
C34D N30D N31D 110.2(4) . . ?
C34D N30D C29D 131.1(4) . . ?
N31D N30D C29D 118.7(4) . . ?
C32D N31D N30D 106.3(4) . . ?
C32D N31D Fe1D 140.6(3) . . ?
N30D N31D Fe1D 113.1(3) . . ?
N31D C32D C33D 109.5(5) . . ?
N31D C32D C35D 121.3(4) . . ?
C33D C32D C35D 129.2(5) . . ?
C34D C33D C32D 106.1(5) . . ?
N30D C34D C33D 108.0(5) . . ?
C32D C35D C36D 109.8(5) . . ?
C32D C35D C37D 110.0(5) . . ?
C36D C35D C37D 111.9(5) . . ?
C42D N38D N39D 110.3(4) . . ?
C42D N38D C25D 130.9(4) . . ?
N39D N38D C25D 118.6(4) . . ?
C40D N39D N38D 105.7(4) . . ?
C40D N39D Fe1D 140.5(3) . . ?
N38D N39D Fe1D 113.7(3) . . ?
N39D C40D C41D 110.1(5) . . ?
N39D C40D C43D 120.1(8) . . ?
C41D C40D C43D 129.8(9) . . ?
N39D C40D C43F 119.1(11) . . ?
C41D C40D C43F 130.6(11) . . ?
C42D C41D C40D 106.4(5) . . ?
N38D C42D C41D 107.5(5) . . ?
C40D C43D C45D 111.9(11) . . ?
C40D C43D C44D 110.0(11) . . ?
C45D C43D C44D 111.3(11) . . ?
C40D C43F C45F 110.6(16) . . ?
C40D C43F C44F 109.9(14) . . ?
C45F C43F C44F 108.2(15) . . ?
F1 P1 F6 92.9(3) . . ?
F1 P1 F2 93.1(2) . . ?
F6 P1 F2 91.6(2) . . ?
F1 P1 F5 90.5(3) . . ?
F6 P1 F5 176.5(2) . . ?
F2 P1 F5 89.4(2) . . ?
F1 P1 F4 89.3(2) . . ?
F6 P1 F4 88.71(19) . . ?
F2 P1 F4 177.6(2) . . ?
F5 P1 F4 90.2(2) . . ?
F1 P1 F3 177.0(3) . . ?
F6 P1 F3 88.8(2) . . ?
F2 P1 F3 89.3(2) . . ?
F5 P1 F3 87.8(2) . . ?
F4 P1 F3 88.3(2) . . ?
F9 P2 F10 91.0(2) . . ?
F9 P2 F12 89.7(2) . . ?
F10 P2 F12 89.8(2) . . ?
F9 P2 F7 179.1(3) . . ?
F10 P2 F7 89.9(2) . . ?
F12 P2 F7 90.7(2) . . ?
F9 P2 F8 90.1(2) . . ?
F10 P2 F8 178.9(3) . . ?
F12 P2 F8 90.1(2) . . ?
F7 P2 F8 89.0(2) . . ?
F9 P2 F11 90.3(2) . . ?
F10 P2 F11 90.6(2) . . ?
F12 P2 F11 179.6(3) . . ?
F7 P2 F11 89.4(2) . . ?
F8 P2 F11 89.57(19) . . ?
F16 P3 F17 91.3(3) . . ?
F16 P3 F15 91.6(2) . . ?
F17 P3 F15 90.75(18) . . ?
F16 P3 F14 178.0(3) . . ?
F17 P3 F14 90.4(3) . . ?
F15 P3 F14 89.3(2) . . ?
F16 P3 F18 89.4(2) . . ?
F17 P3 F18 179.1(2) . . ?
F15 P3 F18 89.85(17) . . ?
F14 P3 F18 88.9(2) . . ?
F16 P3 F13 89.3(2) . . ?
F17 P3 F13 89.59(18) . . ?
F15 P3 F13 179.0(2) . . ?
F14 P3 F13 89.79(19) . . ?
F18 P3 F13 89.79(17) . . ?
F22A P4A F19A 93.6(5) . . ?
F22A P4A F24A 93.4(5) . . ?
F19A P4A F24A 91.4(5) . . ?
F22A P4A F23A 92.9(5) . . ?
F19A P4A F23A 91.2(5) . . ?
F24A P4A F23A 173.1(6) . . ?
F22A P4A F20A 176.8(5) . . ?
F19A P4A F20A 89.6(4) . . ?
F24A P4A F20A 87.1(5) . . ?
F23A P4A F20A 86.5(4) . . ?
F22A P4A F21A 95.3(5) . . ?
F19A P4A F21A 170.3(6) . . ?
F24A P4A F21A 92.1(5) . . ?
F23A P4A F21A 84.4(5) . . ?
F20A P4A F21A 81.5(4) . . ?
F21B P4B F23B 93.5(5) . . ?
F21B P4B F20B 97.8(6) . . ?
F23B P4B F20B 93.5(6) . . ?
F21B P4B F24B 90.3(5) . . ?
F23B P4B F24B 174.7(6) . . ?
F20B P4B F24B 89.7(5) . . ?
F21B P4B F19B 171.2(7) . . ?
F23B P4B F19B 90.0(5) . . ?
F20B P4B F19B 90.0(6) . . ?
F24B P4B F19B 85.8(5) . . ?
F21B P4B F22B 85.2(5) . . ?
F23B P4B F22B 89.8(5) . . ?
F20B P4B F22B 175.4(6) . . ?
F24B P4B F22B 86.8(5) . . ?
F19B P4B F22B 86.8(5) . . ?
F25 P5 F26 91.41(18) . . ?
F25 P5 F30 91.21(19) . . ?
F26 P5 F30 91.69(18) . . ?
F25 P5 F29 90.39(19) . . ?
F26 P5 F29 89.89(18) . . ?
F30 P5 F29 177.72(19) . . ?
F25 P5 F28 89.51(18) . . ?
F26 P5 F28 178.87(18) . . ?
F30 P5 F28 88.96(17) . . ?
F29 P5 F28 89.44(17) . . ?
F25 P5 F27 178.8(2) . . ?
F26 P5 F27 89.51(18) . . ?
F30 P5 F27 89.55(18) . . ?
F29 P5 F27 88.82(17) . . ?
F28 P5 F27 89.56(17) . . ?
F31A P6A F35A 92.4(5) . . ?
F31A P6A F32A 91.9(5) . . ?
F35A P6A F32A 91.6(6) . . ?
F31A P6A F34A 92.0(5) . . ?
F35A P6A F34A 89.9(5) . . ?
F32A P6A F34A 175.8(6) . . ?
F31A P6A F36A 89.3(5) . . ?
F35A P6A F36A 176.4(6) . . ?
F32A P6A F36A 91.6(5) . . ?
F34A P6A F36A 86.9(5) . . ?
F31A P6A F33A 177.0(6) . . ?
F35A P6A F33A 89.8(5) . . ?
F32A P6A F33A 90.1(6) . . ?
F34A P6A F33A 85.9(5) . . ?
F36A P6A F33A 88.4(5) . . ?
F36B P6B F33B 91.6(5) . . ?
F36B P6B F32B 94.1(4) . . ?
F33B P6B F32B 91.3(5) . . ?
F36B P6B F31B 90.1(4) . . ?
F33B P6B F31B 178.1(6) . . ?
F32B P6B F31B 89.5(4) . . ?
F36B P6B F34B 90.5(5) . . ?
F33B P6B F34B 89.2(5) . . ?
F32B P6B F34B 175.4(5) . . ?
F31B P6B F34B 89.8(5) . . ?
F36B P6B F35B 176.3(6) . . ?
F33B P6B F35B 91.6(5) . . ?
F32B P6B F35B 87.8(5) . . ?
F31B P6B F35B 86.8(4) . . ?
F34B P6B F35B 87.7(5) . . ?
F37C P7A F40C 93.6(8) . . ?
F37C P7A F42C 91.2(7) . . ?
F40C P7A F42C 91.4(8) . . ?
F37C P7A F41A 19.0(5) . . ?
F40C P7A F41A 90.0(8) . . ?
F42C P7A F41A 110.0(7) . . ?
F37C P7A F37A 73.8(6) . . ?
F40C P7A F37A 81.2(8) . . ?
F42C P7A F37A 20.9(6) . . ?
F41A P7A F37A 91.7(4) . . ?
F37C P7A F38A 85.7(7) . . ?
F40C P7A F38A 170.2(8) . . ?
F42C P7A F38A 78.8(8) . . ?
F41A P7A F38A 92.4(5) . . ?
F37A P7A F38A 89.2(5) . . ?
F37C P7A F41C 90.3(7) . . ?
F40C P7A F41C 91.7(8) . . ?
F42C P7A F41C 176.4(9) . . ?
F41A P7A F41C 71.7(7) . . ?
F37A P7A F41C 162.0(8) . . ?
F38A P7A F41C 98.1(8) . . ?
F37C P7A F40A 94.3(7) . . ?
F40C P7A F40A 10.8(8) . . ?
F42C P7A F40A 102.1(7) . . ?
F41A P7A F40A 87.4(5) . . ?
F37A P7A F40A 91.7(5) . . ?
F38A P7A F40A 179.0(6) . . ?
F41C P7A F40A 81.0(7) . . ?
F37C P7A F39A 108.8(6) . . ?
F40C P7A F39A 96.1(8) . . ?
F42C P7A F39A 158.0(7) . . ?
F41A P7A F39A 90.7(5) . . ?
F37A P7A F39A 176.4(5) . . ?
F38A P7A F39A 93.4(5) . . ?
F41C P7A F39A 19.4(6) . . ?
F40A P7A F39A 85.6(5) . . ?
F37C P7A F42A 163.0(7) . . ?
F40C P7A F42A 88.3(8) . . ?
F42C P7A F42A 71.8(7) . . ?
F41A P7A F42A 177.6(5) . . ?
F37A P7A F42A 89.8(4) . . ?
F38A P7A F42A 89.6(5) . . ?
F41C P7A F42A 106.6(7) . . ?
F40A P7A F42A 90.6(4) . . ?
F39A P7A F42A 87.8(5) . . ?
F37C P7A F38C 90.7(7) . . ?
F40C P7A F38C 175.8(10) . . ?
F42C P7A F38C 88.6(8) . . ?
F41A P7A F38C 94.0(8) . . ?
F37A P7A F38C 100.1(8) . . ?
F38A P7A F38C 11.0(8) . . ?
F41C P7A F38C 88.2(8) . . ?
F40A P7A F38C 168.0(8) . . ?
F39A P7A F38C 82.5(8) . . ?
F42A P7A F38C 87.7(8) . . ?
F37C P7A F39C 175.8(8) . . ?
F40C P7A F39C 90.6(8) . . ?
F42C P7A F39C 89.7(7) . . ?
F41A P7A F39C 160.3(7) . . ?
F37A P7A F39C 107.9(7) . . ?
F38A P7A F39C 90.4(7) . . ?
F41C P7A F39C 88.6(7) . . ?
F40A P7A F39C 89.5(7) . . ?
F39A P7A F39C 69.7(7) . . ?
F42A P7A F39C 18.1(6) . . ?
F38C P7A F39C 85.2(7) . . ?
F39B P7B F42B 92.1(6) . . ?
F39B P7B F38B 91.4(6) . . ?
F42B P7B F38B 90.6(5) . . ?
F39B P7B F41B 93.4(6) . . ?
F42B P7B F41B 174.5(7) . . ?
F38B P7B F41B 89.1(6) . . ?
F39B P7B F40B 91.4(5) . . ?
F42B P7B F40B 89.9(5) . . ?
F38B P7B F40B 177.2(6) . . ?
F41B P7B F40B 90.2(5) . . ?
F39B P7B F37B 178.4(7) . . ?
F42B P7B F37B 87.6(6) . . ?
F38B P7B F37B 90.2(5) . . ?
F41B P7B F37B 86.9(6) . . ?
F40B P7B F37B 87.0(5) . . ?
F43A P8A F46A 93.6(6) . . ?
F43A P8A F47A 91.7(6) . . ?
F46A P8A F47A 91.3(5) . . ?
F43A P8A F48A 93.0(6) . . ?
F46A P8A F48A 90.0(6) . . ?
F47A P8A F48A 175.0(6) . . ?
F43A P8A F44A 91.8(6) . . ?
F46A P8A F44A 174.5(6) . . ?
F47A P8A F44A 89.2(5) . . ?
F48A P8A F44A 89.1(6) . . ?
F43A P8A F45A 178.9(7) . . ?
F46A P8A F45A 86.5(5) . . ?
F47A P8A F45A 87.3(4) . . ?
F48A P8A F45A 88.0(5) . . ?
F44A P8A F45A 88.1(5) . . ?
F45B P8B F44B 98.3(5) . . ?
F45B P8B F47B 92.8(5) . . ?
F44B P8B F47B 92.0(5) . . ?
F45B P8B F48B 91.8(5) . . ?
F44B P8B F48B 92.6(5) . . ?
F47B P8B F48B 173.0(6) . . ?
F45B P8B F46B 91.7(5) . . ?
F44B P8B F46B 170.0(6) . . ?
F47B P8B F46B 87.5(5) . . ?
F48B P8B F46B 87.1(6) . . ?
F45B P8B F43B 175.4(6) . . ?
F44B P8B F43B 86.3(5) . . ?
F47B P8B F43B 87.4(5) . . ?
F48B P8B F43B 87.6(5) . . ?
F46B P8B F43B 83.7(5) . . ?
O3S C2S C1S 108.7(7) . . ?
C4S O3S C2S 113.3(7) . . ?
O3S C4S C5S 107.5(7) . . ?
O8S C7S C6S 108.1(7) . . ?
C7S O8S C9S 111.7(7) . . ?
O8S C9S C10S 110.3(8) . . ?
N13S C12S C11S 178.7(8) . . ?
N16S C15S C14S 176.3(12) . . ?
N19S C18S C17S 169(3) . . ?
N19E C18E C17E 172(4) . . ?
C20S C21S N22S 146(4) . . ?

loop_
_geom_bond_atom_site_label_1
_geom_bond_atom_site_label_2
_geom_bond_distance
_geom_bond_site_symmetry_2
_geom_bond_publ_flag
Fe1A N24A 2.126(3) . ?
Fe1A N2A 2.129(3) . ?
Fe1A N17A 2.179(4) . ?
Fe1A N9A 2.201(4) . ?
Fe1A N31A 2.210(4) . ?
Fe1A N39A 2.211(4) . ?
N2A C3A 1.332(6) . ?
N2A C7A 1.336(6) . ?
C3A C4A 1.379(6) . ?
C3A N8A 1.406(6) . ?
C4A C5A 1.367(7) . ?
C5A C6A 1.394(8) . ?
C6A C7A 1.379(6) . ?
C7A N16A 1.400(6) . ?
N8A C12A 1.351(6) . ?
N8A N9A 1.377(5) . ?
N9A C10A 1.324(6) . ?
C10A C11A 1.405(6) . ?
C10A C13A 1.503(6) . ?
C11A C12A 1.352(7) . ?
C13A C14A 1.519(8) . ?
C13A C15A 1.541(8) . ?
N16A C20A 1.356(6) . ?
N16A N17A 1.371(5) . ?
N17A C18A 1.322(7) . ?
C18A C19A 1.416(8) . ?
C18A C21A 1.500(8) . ?
C19A C20A 1.345(8) . ?
C21A C22A 1.510(8) . ?
C21A C23A 1.524(9) . ?
N24A C25A 1.330(6) . ?
N24A C29A 1.339(6) . ?
C25A C26A 1.379(6) . ?
C25A N30A 1.409(6) . ?
C26A C27A 1.388(7) . ?
C27A C28A 1.372(7) . ?
C28A C29A 1.385(6) . ?
C29A N38A 1.398(6) . ?
N30A C34A 1.350(6) . ?
N30A N31A 1.371(5) . ?
N31A C32A 1.323(6) . ?
C32A C33A 1.406(7) . ?
C32A C35A 1.496(6) . ?
C33A C34A 1.362(8) . ?
C35A C36A 1.515(8) . ?
C35A C37A 1.530(7) . ?
N38A C42A 1.359(6) . ?
N38A N39A 1.384(5) . ?
N39A C40A 1.337(6) . ?
C40A C41A 1.418(7) . ?
C40A C43A 1.490(6) . ?
C41A C42A 1.354(7) . ?
C43A C45A 1.504(8) . ?
C43A C44A 1.522(8) . ?
Fe1B N24B 2.131(4) . ?
Fe1B N2B 2.132(4) . ?
Fe1B N17B 2.169(4) . ?
Fe1B N31B 2.175(4) . ?
Fe1B N39B 2.215(4) . ?
Fe1B N9B 2.223(4) . ?
N2B C3B 1.333(6) . ?
N2B C7B 1.340(6) . ?
C3B C4B 1.371(7) . ?
C3B N8B 1.407(6) . ?
C4B C5B 1.370(8) . ?
C5B C6B 1.395(8) . ?
C6B C7B 1.380(7) . ?
C7B N16B 1.407(6) . ?
N8B C12B 1.352(6) . ?
N8B N9B 1.373(5) . ?
N9B C10B 1.342(6) . ?
C10B C11B 1.419(7) . ?
C10B C13B 1.502(7) . ?
C11B C12B 1.356(8) . ?
C13B C15B 1.529(9) . ?
C13B C14B 1.532(8) . ?
N16B C20B 1.354(7) . ?
N16B N17B 1.369(5) . ?
N17B C18B 1.333(6) . ?
C18B C19B 1.408(7) . ?
C18B C21B 1.489(7) . ?
C19B C20B 1.359(8) . ?
C21B C22B 1.529(7) . ?
C21B C23B 1.545(8) . ?
N24B C29B 1.337(6) . ?
N24B C25B 1.343(6) . ?
C25B C26B 1.370(6) . ?
C25B N30B 1.412(6) . ?
C26B C27B 1.390(7) . ?
C27B C28B 1.376(8) . ?
C28B C29B 1.380(7) . ?
C29B N38B 1.399(6) . ?
N30B C34B 1.353(6) . ?
N30B N31B 1.380(5) . ?
N31B C32B 1.323(6) . ?
C32B C33B 1.410(7) . ?
C32B C35B 1.499(7) . ?
C33B C34B 1.358(7) . ?
C35B C37B 1.522(8) . ?
C35B C36B 1.525(8) . ?
N38B C42B 1.364(6) . ?
N38B N39B 1.373(5) . ?
N39B C40B 1.316(6) . ?
C40B C41B 1.416(7) . ?
C40B C43B 1.504(14) . ?
C40B C43E 1.514(18) . ?
C41B C42B 1.355(7) . ?
C43B C45B 1.521(15) . ?
C43B C44B 1.526(14) . ?
C43E C45E 1.524(17) . ?
C43E C44E 1.528(19) . ?
Fe1C N24C 2.123(4) . ?
Fe1C N2C 2.142(4) . ?
Fe1C N31C 2.171(4) . ?
Fe1C N17C 2.181(4) . ?
Fe1C N9C 2.200(4) . ?
Fe1C N39C 2.212(4) . ?
N2C C7C 1.328(6) . ?
N2C C3C 1.342(6) . ?
C3C C4C 1.382(7) . ?
C3C N8C 1.409(6) . ?
C4C C5C 1.375(7) . ?
C5C C6C 1.396(8) . ?
C6C C7C 1.382(7) . ?
C7C N16C 1.414(6) . ?
N8C C12C 1.360(6) . ?
N8C N9C 1.375(5) . ?
N9C C10C 1.331(6) . ?
C10C C11C 1.423(7) . ?
C10C C13C 1.503(10) . ?
C10C C13E 1.52(2) . ?
C11C C12C 1.350(7) . ?
C13C C14C 1.525(12) . ?
C13C C15C 1.547(11) . ?
C13E C15E 1.53(2) . ?
C13E C14E 1.53(2) . ?
N16C C20C 1.356(6) . ?
N16C N17C 1.372(5) . ?
N17C C18C 1.327(6) . ?
C18C C19C 1.410(7) . ?
C18C C21C 1.499(7) . ?
C19C C20C 1.361(7) . ?
C21C C22C 1.518(7) . ?
C21C C23C 1.530(8) . ?
N24C C25C 1.338(6) . ?
N24C C29C 1.342(6) . ?
C25C C26C 1.373(7) . ?
C25C N38C 1.413(6) . ?
C26C C27C 1.376(7) . ?
C27C C28C 1.378(7) . ?
C28C C29C 1.376(7) . ?
C29C N30C 1.406(6) . ?
N30C C34C 1.354(6) . ?
N30C N31C 1.381(5) . ?
N31C C32C 1.325(6) . ?
C32C C33C 1.405(7) . ?
C32C C35C 1.498(7) . ?
C33C C34C 1.346(8) . ?
C35C C36C 1.515(9) . ?
C35C C37C 1.519(10) . ?
N38C C42C 1.358(6) . ?
N38C N39C 1.372(5) . ?
N39C C40C 1.329(6) . ?
C40C C41C 1.407(7) . ?
C40C C43C 1.497(7) . ?
C41C C42C 1.347(7) . ?
C43C C44C 1.515(9) . ?
C43C C45C 1.531(9) . ?
Fe1D N24D 2.127(4) . ?
Fe1D N2D 2.133(3) . ?
Fe1D N39D 2.172(4) . ?
Fe1D N31D 2.200(4) . ?
Fe1D N9D 2.214(4) . ?
Fe1D N17D 2.228(4) . ?
N2D C7D 1.330(6) . ?
N2D C3D 1.342(5) . ?
C3D C4D 1.380(6) . ?
C3D N8D 1.404(6) . ?
C4D C5D 1.369(7) . ?
C5D C6D 1.381(7) . ?
C6D C7D 1.371(6) . ?
C7D N16D 1.403(6) . ?
N8D C12D 1.361(6) . ?
N8D N9D 1.376(5) . ?
N9D C10D 1.320(6) . ?
C10D C11D 1.411(6) . ?
C10D C13D 1.508(6) . ?
C11D C12D 1.355(7) . ?
C13D C14D 1.520(8) . ?
C13D C15D 1.528(8) . ?
N16D C20D 1.363(6) . ?
N16D N17D 1.367(5) . ?
N17D C18D 1.319(6) . ?
C18D C19D 1.407(7) . ?
C18D C21D 1.495(7) . ?
C19D C20D 1.351(7) . ?
C21D C22D 1.473(12) . ?
C21D C23D 1.493(15) . ?
N24D C25D 1.327(6) . ?
N24D C29D 1.334(6) . ?
C25D C26D 1.391(6) . ?
C25D N38D 1.399(6) . ?
C26D C27D 1.376(8) . ?
C27D C28D 1.367(8) . ?
C28D C29D 1.382(7) . ?
C29D N30D 1.398(7) . ?
N30D C34D 1.354(7) . ?
N30D N31D 1.377(5) . ?
N31D C32D 1.334(6) . ?
C32D C33D 1.419(7) . ?
C32D C35D 1.494(7) . ?
C33D C34D 1.356(8) . ?
C35D C36D 1.520(8) . ?
C35D C37D 1.544(8) . ?
N38D C42D 1.347(7) . ?
N38D N39D 1.375(5) . ?
N39D C40D 1.326(6) . ?
C40D C41D 1.395(7) . ?
C40D C43D 1.502(13) . ?
C40D C43F 1.522(17) . ?
C41D C42D 1.354(8) . ?
C43D C45D 1.508(15) . ?
C43D C44D 1.531(15) . ?
C43F C45F 1.527(19) . ?
C43F C44F 1.539(17) . ?
P1 F1 1.566(4) . ?
P1 F6 1.570(4) . ?
P1 F2 1.582(3) . ?
P1 F5 1.594(4) . ?
P1 F4 1.599(3) . ?
P1 F3 1.604(4) . ?
P2 F9 1.582(4) . ?
P2 F10 1.584(4) . ?
P2 F12 1.585(4) . ?
P2 F7 1.591(4) . ?
P2 F8 1.594(4) . ?
P2 F11 1.602(3) . ?
P3 F16 1.564(4) . ?
P3 F17 1.572(3) . ?
P3 F15 1.584(3) . ?
P3 F14 1.586(4) . ?
P3 F18 1.596(3) . ?
P3 F13 1.610(3) . ?
P4A F22A 1.531(8) . ?
P4A F19A 1.570(8) . ?
P4A F24A 1.587(8) . ?
P4A F23A 1.613(8) . ?
P4A F20A 1.659(8) . ?
P4A F21A 1.665(8) . ?
P4B F21B 1.538(9) . ?
P4B F23B 1.552(8) . ?
P4B F20B 1.567(9) . ?
P4B F24B 1.633(9) . ?
P4B F19B 1.635(9) . ?
P4B F22B 1.642(9) . ?
P5 F25 1.582(3) . ?
P5 F26 1.590(3) . ?
P5 F30 1.599(3) . ?
P5 F29 1.605(3) . ?
P5 F28 1.609(3) . ?
P5 F27 1.612(3) . ?
P6A F31A 1.549(8) . ?
P6A F35A 1.567(8) . ?
P6A F32A 1.580(9) . ?
P6A F34A 1.607(8) . ?
P6A F36A 1.609(8) . ?
P6A F33A 1.635(9) . ?
P6B F36B 1.551(7) . ?
P6B F33B 1.567(8) . ?
P6B F32B 1.569(7) . ?
P6B F31B 1.607(7) . ?
P6B F34B 1.629(8) . ?
P6B F35B 1.644(8) . ?
P7A F37C 1.558(10) . ?
P7A F40C 1.577(11) . ?
P7A F42C 1.579(10) . ?
P7A F41A 1.582(7) . ?
P7A F37A 1.584(7) . ?
P7A F38A 1.589(8) . ?
P7A F41C 1.606(11) . ?
P7A F40A 1.606(8) . ?
P7A F39A 1.615(7) . ?
P7A F42A 1.629(7) . ?
P7A F38C 1.634(11) . ?
P7A F39C 1.640(11) . ?
P7B F39B 1.552(9) . ?
P7B F42B 1.581(9) . ?
P7B F38B 1.582(8) . ?
P7B F41B 1.592(9) . ?
P7B F40B 1.616(8) . ?
P7B F37B 1.642(9) . ?
P8A F43A 1.545(9) . ?
P8A F46A 1.569(8) . ?
P8A F47A 1.584(7) . ?
P8A F48A 1.604(9) . ?
P8A F44A 1.621(10) . ?
P8A F45A 1.655(8) . ?
P8B F45B 1.498(8) . ?
P8B F44B 1.529(8) . ?
P8B F47B 1.584(8) . ?
P8B F48B 1.601(8) . ?
P8B F46B 1.668(9) . ?
P8B F43B 1.683(8) . ?
C1S C2S 1.483(13) . ?
C2S O3S 1.459(9) . ?
O3S C4S 1.413(8) . ?
C4S C5S 1.489(12) . ?
C6S C7S 1.502(12) . ?
C7S O8S 1.393(9) . ?
O8S C9S 1.456(11) . ?
C9S C10S 1.465(12) . ?
C11S C12S 1.421(8) . ?
C12S N13S 1.122(7) . ?
C14S C15S 1.470(15) . ?
C15S N16S 1.007(12) . ?
C17S C18S 1.441(14) . ?
C18S N19S 1.091(14) . ?
C17E C18E 1.461(16) . ?
C18E N19E 1.105(16) . ?
C20S C21S 1.08(4) . ?
C21S N22S 1.48(5) . ?
